data_1573409
loop_
_publ_author_name
'Corner, Sophie C.'
'Blackmore, William J. A.'
'Gransbury, Gemma K.'
'Mattioni, Andrea'
'Whitehead, George F. S.'
'Chilton, Nicholas F.'
'Mills, David P.'

_publ_section_title
;
 A fluorobenzene-bound dysprosium half-sandwich dication single-molecule
 magnet
;
_journal_name_full 'Chemical Science'
_journal_paper_doi 10.1039/D4SC06661H
_journal_year 2024
_chemical_formula_moiety '2(C30 H69 B6 Dy3), 2(C7 H8)'
_chemical_formula_sum 'C74 H154 B12 Dy6'
_chemical_formula_weight 2148.68
_chemical_name_systematic '[Dy(Cp*)(BH4)2]'
_chemical_properties_physical Air-sensitive,Moisture-sensitive
_space_group_crystal_system triclinic
_space_group_IT_number 2
_space_group_name_Hall '-P 1'
_space_group_name_H-M_alt 'P -1'
_atom_sites_solution_hydrogens mixed
_atom_sites_solution_primary dual
_atom_sites_solution_secondary difmap
_audit_creation_date 2024-06-06
_audit_creation_method
;
Olex2 1.2
(compiled 2018.05.29 svn.r3508 for OlexSys, GUI svn.r5506)
;
_audit_update_record
;
2024-06-26 deposited with the CCDC.	2024-11-28 downloaded from the CCDC.
;
_cell_angle_alpha 90.725(2)
_cell_angle_beta 110.278(2)
_cell_angle_gamma 117.066(3)
_cell_formula_units_Z 2
_cell_length_a 15.6166(3)
_cell_length_b 16.3417(5)
_cell_length_c 21.7358(5)
_cell_measurement_reflns_used 21527
_cell_measurement_temperature 99.99(10)
_cell_measurement_theta_max 75.5710
_cell_measurement_theta_min 3.4000
_cell_volume 4536.0(3)
_computing_cell_refinement 'CrysAlisPro 1.171.39.46 (Rigaku OD, 2018)'
_computing_data_collection 'CrysAlisPro 1.171.39.46 (Rigaku OD, 2018)'
_computing_data_reduction 'CrysAlisPro 1.171.39.46 (Rigaku OD, 2018)'
_computing_molecular_graphics 'Olex2 (Dolomanov et al., 2009)'
_computing_publication_material 'Olex2 (Dolomanov et al., 2009)'
_computing_structure_refinement 'ShelXL (Sheldrick, 2015)'
_computing_structure_solution 'SHELXT 2018/2 (Sheldrick, 2018)'
_diffrn_ambient_environment N~2~
_diffrn_ambient_temperature 99.99(10)
_diffrn_detector 'CCD plate'
_diffrn_measured_fraction_theta_full 0.993
_diffrn_measured_fraction_theta_max 0.974
_diffrn_measurement_details
;
List of Runs (angles in degrees, time in seconds):

  # Type    Start    End  Width  t~exp~   \w     \q     \k     \f   Frames
#--------------------------------------------------------------------------
  1  \w    -26.00   0.00   1.00    2.00    --    5.00  57.00-180.00   26
  2  \w    -73.00 -11.00   1.00    2.00    --  -44.41 -57.00  60.00   62
  3  \w    -84.00  33.00   1.00    2.00    --  -44.41  38.00 -90.00  117
  4  \w    -23.00   6.00   1.00    2.00    --  -46.39  57.00  90.00   29
  5  \w    -78.00  -8.00   1.00    2.00    --  -46.39  57.00 -30.00   70
  6  \w   -136.00  22.00   1.00    2.00    --  -46.39   0.00  90.00  158
  7  \w      5.00  31.00   1.00    2.00    --  -46.39  57.00 -30.00   26
  8  \w    -61.00 -35.00   1.00    2.00    --  -46.39  57.00  90.00   26
  9  \w   -144.00 -96.00   1.00    9.00    -- -107.20  76.00  30.00   48
 10  \w   -195.00-169.00   1.00    9.00    -- -107.20 -19.00 -90.00   26
 11  \w   -105.00 -18.00   1.00    9.00    -- -107.20   0.00 -30.00   87
 12  \w    -80.00 -18.00   1.00    9.00    -- -107.20 -19.00 -90.00   62
 13  \w   -139.00 -97.00   1.00    9.00    -- -107.20  19.00-150.00   42
 14  \w   -148.00 -19.00   1.00    9.00    -- -107.20  76.00 -30.00  129
 15  \w    -68.00 -18.00   1.00    9.00    -- -107.20  76.00 -90.00   50
 16  \w   -146.00 -18.00   1.00    9.00    -- -107.20  76.00-180.00  128
 17  \w   -135.00 -84.00   1.00    9.00    -- -107.20  57.00  30.00   51
 18  \w   -139.00 -26.00   1.00    9.00    -- -107.20  76.00-120.00  113
 19  \w   -197.00-111.00   1.00    9.00    -- -107.20   0.00 -30.00   86
 20  \w   -140.00-100.00   1.00    9.00    -- -107.20  76.00 -60.00   40
 21  \w   -123.00 -97.00   1.00    9.00    -- -107.20  76.00 150.00   26
 22  \w   -134.00 -88.00   1.00    9.00    -- -107.20  76.00   0.00   46
 23  \w    -63.00 -18.00   1.00    9.00    -- -107.20  76.00   0.00   45
 24  \w   -146.00-120.00   1.00    9.00    -- -107.20  38.00  30.00   26
 25  \w   -111.00 -35.00   1.00    9.00    -- -107.20  38.00  30.00   76
 26  \w   -196.00-171.00   1.00    9.00    -- -107.20  19.00-150.00   25
 27  \w    -71.00 -45.00   1.00    9.00    -- -107.20  76.00  60.00   26
 28  \w    -90.00 -18.00   1.00    9.00    -- -107.20  19.00-150.00   72
 29  \w   -128.00 -92.00   1.00    9.00    -- -107.20  76.00  60.00   36
 30  \w   -144.00 -90.00   1.00    9.00    -- -107.20  76.00 120.00   54
 31  \w   -145.00-101.00   1.00    9.00    -- -107.20  76.00-150.00   44
 32  \w   -108.00 -77.00   1.00    9.00    -- -107.20 -76.00  30.00   31
 33  \w    -44.00 -19.00   1.00    9.00    -- -107.20  38.00-120.00   25
 34  \w   -193.00-167.00   1.00    9.00    -- -107.20 -76.00  30.00   26
 35  \w   -131.00 -95.00   1.00    9.00    -- -107.20 -57.00  60.00   36
 36  \w    -97.00 -23.00   1.00    9.00    -- -107.20  38.00 -90.00   74
 37  \w   -182.00-153.00   1.00    9.00    -- -107.20 -57.00-180.00   29
 38  \w   -146.00-121.00   1.00    9.00    -- -107.20 -57.00-180.00   25
 39  \w    -82.00 -40.00   1.00    9.00    -- -107.20  76.00 120.00   42
 40  \w   -167.00-126.00   1.00    9.00    -- -107.20 -57.00 150.00   41
 41  \w   -137.00 -82.00   1.00    9.00    -- -107.20  38.00-120.00   55
 42  \w   -107.00 -81.00   1.00    9.00    -- -107.20 -76.00-120.00   26
 43  \w    -80.00 -34.00   1.00    9.00    -- -107.20  76.00  30.00   46
 44  \w   -145.00 -32.00   1.00    9.00    -- -107.20  76.00  90.00  113
 45  \w   -130.00-115.00   1.00    9.00    -- -107.20  76.00 -90.00   15
;
_diffrn_measurement_device 'four-circle diffractometer'
_diffrn_measurement_device_type 'XtaLAB AFC11 (RINC): Kappa single'
_diffrn_measurement_method '\w scans'
_diffrn_orient_matrix_type 'CrysAlisPro convention (1999,Acta A55,543-557)'
_diffrn_orient_matrix_UB_11 0.0601213000
_diffrn_orient_matrix_UB_12 0.0120035000
_diffrn_orient_matrix_UB_13 0.0755709000
_diffrn_orient_matrix_UB_21 -0.0875189000
_diffrn_orient_matrix_UB_22 -0.0961532000
_diffrn_orient_matrix_UB_23 -0.0004416000
_diffrn_orient_matrix_UB_31 0.0572492000
_diffrn_orient_matrix_UB_32 -0.0480019000
_diffrn_orient_matrix_UB_33 -0.0156810000
_diffrn_radiation_monochromator mirror
_diffrn_radiation_probe x-ray
_diffrn_radiation_type CuK\a
_diffrn_radiation_wavelength 1.54184
_diffrn_reflns_av_unetI/netI 0.0769
_diffrn_reflns_Laue_measured_fraction_full 0.993
_diffrn_reflns_Laue_measured_fraction_max 0.974
_diffrn_reflns_limit_h_max 18
_diffrn_reflns_limit_h_min -19
_diffrn_reflns_limit_k_max 20
_diffrn_reflns_limit_k_min -20
_diffrn_reflns_limit_l_max 27
_diffrn_reflns_limit_l_min 0
_diffrn_reflns_number 18473
_diffrn_reflns_point_group_measured_fraction_full 0.993
_diffrn_reflns_point_group_measured_fraction_max 0.974
_diffrn_reflns_theta_full 67.684
_diffrn_reflns_theta_max 76.119
_diffrn_reflns_theta_min 2.213
_diffrn_source 'Rotating-anode X-ray tube (dual wavelength)'
_diffrn_source_type 'Rigaku (Cu) X-ray DW Source'
_exptl_absorpt_coefficient_mu 26.167
_exptl_absorpt_correction_T_max 1.000
_exptl_absorpt_correction_T_min 0.891
_exptl_absorpt_correction_type gaussian
_exptl_absorpt_process_details
;
CrysAlisPro 1.171.39.46 (Rigaku Oxford Diffraction, 2018)
Numerical absorption correction based on gaussian integration over
			a multifaceted crystal model
Empirical absorption correction using spherical harmonics,
 implemented in SCALE3 ABSPACK scaling algorithm.
;
_exptl_crystal_colour 'clear light yellow'
_exptl_crystal_colour_lustre clear
_exptl_crystal_colour_modifier light
_exptl_crystal_colour_primary yellow
_exptl_crystal_density_diffrn 1.573
_exptl_crystal_description block
_exptl_crystal_F_000 2108
_exptl_crystal_recrystallization_method 'Re-crystallisation from solvent: Toluene'
_exptl_crystal_size_max 0.115
_exptl_crystal_size_mid 0.106
_exptl_crystal_size_min 0.054
_refine_diff_density_max 2.914
_refine_diff_density_min -2.080
_refine_diff_density_rms 0.195
_refine_ls_extinction_method none
_refine_ls_goodness_of_fit_ref 1.026
_refine_ls_hydrogen_treatment mixed
_refine_ls_matrix_type full
_refine_ls_number_parameters 1205
_refine_ls_number_reflns 18473
_refine_ls_number_restraints 5868
_refine_ls_restrained_S_all 0.894
_refine_ls_R_factor_all 0.0660
_refine_ls_R_factor_gt 0.0532
_refine_ls_shift/su_max 0.002
_refine_ls_shift/su_mean 0.000
_refine_ls_structure_factor_coef Fsqd
_refine_ls_weighting_details 'w=1/[\s^2^(Fo^2^)+(0.0737P)^2^+27.8478P] where P=(Fo^2^+2Fc^2^)/3'
_refine_ls_weighting_scheme calc
_refine_ls_wR_factor_gt 0.1447
_refine_ls_wR_factor_ref 0.1525
_reflns_Friedel_coverage 0.000
_reflns_number_gt 15021
_reflns_number_total 18473
_reflns_threshold_expression 'I > 2\s(I)'
_cod_data_source_file d4sc06661h2.cif
_cod_data_source_block rdpm356_hklf5
_cod_depositor_comments
;
The following automatic conversions were performed:

data item '_atom_sites_solution_secondary' value 'diffmap' was
changed to 'difmap'.

Automatic conversion script
Id: cif_fix_values 8170 2020-07-09 18:12:32Z antanas 
;
_cod_original_cell_volume 4536.0(2)
_cod_database_code 1573409
_manchester_internal_diff_code rdpm356
_manchester_internal_coll_client SCC
_manchester_internal_coll_date 16/05/22
_manchester_internal_process_date 17/05/23
_manchester_internal_process_user SCC
_manchester_internal_solution_date 17/05/23
_manchester_internal_solution_user SCC
_manchester_internal_refinement_date 17/05/23
_manchester_internal_refinement_user SCC
_manchester_internal_validation_date 06/06/24
_manchester_internal_validation_user SCC
_shelx_shelxl_version_number 2018/3
_chemical_oxdiff_formula DyBC
_shelx_space_group_comment
;
The symmetry employed for this shelxl refinement is uniquely defined
by the following loop, which should always be used as a source of
symmetry information in preference to the above space-group names.
They are only intended as comments.
;
_reflns_odcompleteness_completeness 98.34
_reflns_odcompleteness_iscentric 1
_reflns_odcompleteness_theta 74.33
_olex2_refinement_description
;
1. Fixed Uiso
 At 1.2 times of:
  All C(H) groups
 At 1.5 times of:
  All B(H,H,H,H) groups, All C(H,H,H) groups
2. Restrained distances
 C74-C69 \\sim C74-C73
 with sigma of 0.02
 B1-H1B \\sim B1-H1A \\sim B1-H1D \\sim B1-H1C \\sim B2-H2C \\sim B2-H2D \\sim
B2-H2A \\sim B2-H2B \\sim B3-
 H3A \\sim B3-H3B \\sim B3-H3D \\sim B3-H3C \\sim B4-H4A \\sim B4-H4D \\sim
B4-H4C \\sim B4-H4B \\sim B5-H5D ~
 B5-H5A \\sim B5-H5B \\sim B5-H5C \\sim B6-H6F \\sim B6-H6G \\sim B6-H6E \\sim
B6-H6D \\sim B7_$1-H7D_$1 ~
 B7_$1-H7G_$1 \\sim B7_$1-H7F_$1 \\sim B7_$1-H7E_$1 \\sim B8_$1-H8G_$1 \\sim
B8_$1-H8E_$1 ~
 B8_$1-H8D_$1 \\sim B8_$1-H8F_$1 \\sim B9_$1-H9D_$1 \\sim B9_$1-H9E_$1 \\sim
B9_$1-H9F_$1 ~
 B9_$1-H9G_$1 \\sim B10_$1-H10E_$1 \\sim B10_$1-H10F_$1 \\sim B10_$1-H10G_$1
\\sim B10_$1-
 H10D_$1 \\sim B11_$2-H11C_$2 \\sim B11_$2-H11B_$2 \\sim B11_$2-H11D_$2 \\sim
B11_$2-H11A_$2 ~
 B12_$1-H12A_$1 \\sim B12_$1-H12D_$1 \\sim B12_$1-H12B_$1 \\sim B12_$1-H12C_$1
 with sigma of 0.02
 H1D-H1A \\sim H1C-H1A \\sim H1D-H1C \\sim H1C-H1B \\sim H1D-H1B \\sim H1B-H1A
\\sim H2C-H2A \\sim H2B-H2A
 \\sim H2D-H2A \\sim H2D-H2C \\sim H2C-H2B \\sim H2D-H2B \\sim H3B-H3A \\sim
H3D-H3A \\sim H3D-H3B \\sim H3D-
 H3C \\sim H3C-H3B \\sim H3C-H3A \\sim H4D-H4C \\sim H4D-H4A \\sim H4C-H4A
\\sim H4C-H4B \\sim H4B-H4A ~
 H4D-H4B \\sim H5C-H5A \\sim H5B-H5A \\sim H5D-H5A \\sim H5D-H5B \\sim H5C-H5B
\\sim H5D-H5C \\sim H6G-H6F
 \\sim H6G-H6E \\sim H6F-H6E \\sim H6E-H6D \\sim H6F-H6D \\sim H6G-H6D \\sim
H7F_$1-H7D_$1 \\sim H7F_$1-
 H7E_$1 \\sim H7G_$1-H7F_$1 \\sim H7G_$1-H7D_$1 \\sim H7G_$1-H7E_$1 \\sim
H7E_$1-H7D_$1 ~
 H8F_$1-H8E_$1 \\sim H8G_$1-H8E_$1 \\sim H8G_$1-H8F_$1 \\sim H8G_$1-H8D_$1
\\sim H8E_$1-H8D_$1
 \\sim H8F_$1-H8D_$1 \\sim H9E_$1-H9D_$1 \\sim H9G_$1-H9E_$1 \\sim
H9G_$1-H9D_$1 \\sim H9F_$1-
 H9D_$1 \\sim H9F_$1-H9E_$1 \\sim H9G_$1-H9F_$1 \\sim H10E_$1-H10D_$1 \\sim
H10F_$1-H10E_$1 ~
 H10F_$1-H10D_$1 \\sim H10G_$1-H10D_$1 \\sim H10G_$1-H10F_$1 \\sim
H10G_$1-H10E_$1 ~
 H11B_$2-H11A_$2 \\sim H11D_$2-H11B_$2 \\sim H11D_$2-H11A_$2 \\sim
H11D_$2-H11C_$2 ~
 H11C_$2-H11B_$2 \\sim H11C_$2-H11A_$2 \\sim H12D_$1-H12A_$1 \\sim
H12B_$1-H12A_$1 ~
 H12D_$1-H12B_$1 \\sim H12D_$1-H12C_$1 \\sim H12C_$1-H12B_$1 \\sim
H12C_$1-H12A_$1
 with sigma of 0.02
3. Restrained planarity
 C67A, C61A, C62A, C66A, C63A, C65A, C64A
 with sigma of 0.1
4. Uiso/Uaniso restraints and constraints
Dy4 \\sim Dy5 \\sim Dy6 \\sim C31 \\sim C32 \\sim C33 \\sim C34 \\sim C35 \\sim
C36 \\sim C37 \\sim C38 \\sim C39 \\sim C40 \\sim C41 \\sim C42 \\sim C43 \\sim
C44 \\sim C45 \\sim C46 \\sim C47 \\sim C48 \\sim C49 \\sim C50 \\sim C51 \\sim
C52 \\sim C53 \\sim C54 \\sim C55 \\sim C56 \\sim C57 \\sim C58 \\sim C59 \\sim
C60 \\sim B7 \\sim B8 \\sim B9 \\sim B10 \\sim B11 \\sim B12: within 2A with
sigma of 0.04 and sigma for terminal atoms of 0.08
Dy1 \\sim Dy2 \\sim Dy3 \\sim C1 \\sim C2 \\sim C3 \\sim C4 \\sim C5 \\sim C6
\\sim C7 \\sim C8 \\sim C9 \\sim C10 \\sim C11 \\sim C12 \\sim C13 \\sim C14
\\sim C15 \\sim C16 \\sim C17 \\sim C18 \\sim C19 \\sim C20 \\sim C21 \\sim C22
\\sim C23 \\sim C24 \\sim C25 \\sim C26 \\sim C27 \\sim C28 \\sim C29 \\sim C30
\\sim C21A \\sim C22 \\sim C22A \\sim C23 \\sim C23A \\sim C24 \\sim C24A \\sim
C25 \\sim C25A \\sim C26 \\sim C26A \\sim C27 \\sim C27A \\sim C28 \\sim C28A
\\sim C29 \\sim C29A \\sim C30 \\sim C30A \\sim B1 \\sim B2 \\sim B3 \\sim B4
\\sim B5 \\sim B6: within 2A with sigma of 0.04 and sigma for terminal atoms of
0.08
C61 \\sim C62 \\sim C63 \\sim C64 \\sim C65 \\sim C66 \\sim C67 \\sim C61A
\\sim C62A \\sim C63A \\sim C64A \\sim C65A \\sim C66A \\sim C67A: within 2A
with sigma of 0.04 and sigma for terminal atoms of 0.08
C68 \\sim C69 \\sim C70 \\sim C71 \\sim C72 \\sim C73 \\sim C74 \\sim C68A
\\sim C69A \\sim C70A \\sim C71A \\sim C72A \\sim C73A \\sim C74A: within 2A
with sigma of 0.02 and sigma for terminal atoms of 0.04
5. Rigid body (RIGU) restrains
 All non-hydrogen atoms
 with sigma for 1-2 distances of 0.004 and sigma for 1-3 distances of 0.004
6. Same fragment restrains
{C1, C2, C3, C4, C5, C6, C7, C8, C9, C10} sigma for 1-2: 0.02, 1-3: 0.04
as
{C21, C22, C23, C24, C25, C26, C27, C28, C29, C30}
{C1, C2, C3, C4, C5, C6, C7, C8, C9, C10} sigma for 1-2: 0.02, 1-3: 0.04
as
{C21A, C22A, C23A, C24A, C25A, C26A, C27A, C28A, C29A, C30A}
{C61, C62, C63, C64, C65, C66, C67} sigma for 1-2: 0.02, 1-3: 0.04
as
{C61A, C62A, C63A, C64A, C65A, C66A, C67A}
{C68, C69, C70, C71, C72, C73, C74} sigma for 1-2: 0.02, 1-3: 0.04
as
{C68A, C69A, C70A, C71A, C72A, C73A, C74A}
7. Others
 Sof(C21A)=Sof(C22A)=Sof(C23A)=Sof(C24A)=Sof(C25A)=Sof(C26A)=Sof(H26D)=
 Sof(H26E)=Sof(H26F)=Sof(C27A)=Sof(H27D)=Sof(H27E)=Sof(H27F)=Sof(C28A)=
 Sof(H28D)=Sof(H28E)=Sof(H28F)=Sof(C29A)=Sof(H29D)=Sof(H29E)=Sof(H29F)=
 Sof(C30A)=Sof(H30D)=Sof(H30E)=Sof(H30F)=Sof(C61A)=Sof(C62A)=Sof(H62A)=
 Sof(C63A)=Sof(H63A)=Sof(C64A)=Sof(H64A)=Sof(C65A)=Sof(H65A)=Sof(C66A)=
 Sof(H66A)=Sof(C67A)=Sof(H67D)=Sof(H67E)=Sof(H67F)=Sof(C68A)=Sof(C69A)=
 Sof(H69A)=Sof(C70A)=Sof(H70A)=Sof(C71A)=Sof(H71A)=Sof(C72A)=Sof(H72A)=
 Sof(C73A)=Sof(H73A)=Sof(C74A)=Sof(H74D)=Sof(H74E)=Sof(H74F)=1-FVAR(1)
 Sof(C21)=Sof(C22)=Sof(C23)=Sof(C24)=Sof(C25)=Sof(C26)=Sof(H26A)=Sof(H26B)=
 Sof(H26C)=Sof(C27)=Sof(H27A)=Sof(H27B)=Sof(H27C)=Sof(C28)=Sof(H28A)=Sof(H28B)=
 Sof(H28C)=Sof(C29)=Sof(H29A)=Sof(H29B)=Sof(H29C)=Sof(C30)=Sof(H30A)=Sof(H30B)=
 Sof(H30C)=Sof(C61)=Sof(C62)=Sof(H62)=Sof(C63)=Sof(H63)=Sof(C64)=Sof(H64)=
 Sof(C65)=Sof(H65)=Sof(C66)=Sof(H66)=Sof(C67)=Sof(H67A)=Sof(H67B)=Sof(H67C)=
 Sof(C68)=Sof(C69)=Sof(H69)=Sof(C70)=Sof(H70)=Sof(C71)=Sof(H71)=Sof(C72)=
 Sof(H72)=Sof(C73)=Sof(H73)=Sof(C74)=Sof(H74A)=Sof(H74B)=Sof(H74C)=FVAR(1)
8.a Aromatic/amide H refined with riding coordinates:
 C62(H62), C63(H63), C64(H64), C65(H65), C66(H66), C62A(H62A), C63A(H63A),
 C64A(H64A), C65A(H65A), C66A(H66A), C69(H69), C70(H70), C71(H71), C72(H72),
 C73(H73), C69A(H69A), C70A(H70A), C71A(H71A), C72A(H72A), C73A(H73A)
8.b Fitted hexagon refined as free rotating group:
 C61(C62,C63,C64,C65,C66), C68(C69,C70,C71,C72,C73)
8.c Idealised Me refined as rotating group:
 C6(H6A,H6B,H6C), C7(H7A,H7B,H7C), C8(H8A,H8B,H8C), C9(H9A,H9B,H9C), C10(H10A,
 H10B,H10C), C16(H16A,H16B,H16C), C17(H17A,H17B,H17C), C18(H18A,H18B,H18C),
 C19(H19A,H19B,H19C), C20(H20A,H20B,H20C), C26(H26A,H26B,H26C), C27(H27A,H27B,
 H27C), C28(H28A,H28B,H28C), C29(H29A,H29B,H29C), C30(H30A,H30B,H30C),
 C26A(H26D,H26E,H26F), C27A(H27D,H27E,H27F), C28A(H28D,H28E,H28F), C29A(H29D,
 H29E,H29F), C30A(H30D,H30E,H30F), C36(H36A,H36B,H36C), C37(H37A,H37B,H37C),
 C38(H38A,H38B,H38C), C39(H39A,H39B,H39C), C40(H40A,H40B,H40C), C46(H46A,H46B,
 H46C), C47(H47A,H47B,H47C), C48(H48A,H48B,H48C), C49(H49A,H49B,H49C), C50(H50A,
 H50B,H50C), C56(H56A,H56B,H56C), C57(H57A,H57B,H57C), C58(H58A,H58B,H58C),
 C59(H59A,H59B,H59C), C60(H60A,H60B,H60C), C67(H67A,H67B,H67C), C67A(H67D,H67E,
 H67F), C74(H74A,H74B,H74C), C74A(H74D,H74E,H74F)
;
_olex2_submission_special_instructions 'No special instructions were received'
_oxdiff_exptl_absorpt_empirical_details
;
Empirical correction (ABSPACK) includes:
- Absorption correction using spherical harmonics
- Frame scaling
;
_oxdiff_exptl_absorpt_empirical_full_max 2.988
_oxdiff_exptl_absorpt_empirical_full_min 0.424

loop_
_space_group_symop_operation_xyz
'x, y, z'
'-x, -y, -z'

loop_
_atom_site_label
_atom_site_type_symbol
_atom_site_fract_x
_atom_site_fract_y
_atom_site_fract_z
_atom_site_U_iso_or_equiv
_atom_site_adp_type
_atom_site_occupancy
_atom_site_site_symmetry_order
_atom_site_calc_flag
_atom_site_refinement_flags_posn
_atom_site_refinement_flags_adp
_atom_site_refinement_flags_occupancy
_atom_site_disorder_assembly
_atom_site_disorder_group
Dy1 Dy 0.66078(3) 1.25565(3) 0.54597(2) 0.02120(10) Uani 1 1 d . U . . .
Dy2 Dy 0.56874(3) 0.98679(3) 0.67441(2) 0.02117(10) Uani 1 1 d . U . . .
Dy3 Dy 0.27832(3) 1.02037(3) 0.49619(2) 0.02423(11) Uani 1 1 d . U . . .
C1 C 0.6999(6) 1.4251(6) 0.5879(4) 0.0306(15) Uani 1 1 d D U . . .
C2 C 0.7914(6) 1.4205(6) 0.6249(4) 0.0315(16) Uani 1 1 d D U . . .
C3 C 0.8368(6) 1.4139(5) 0.5798(4) 0.0299(15) Uani 1 1 d D U . . .
C4 C 0.7728(6) 1.4132(5) 0.5157(4) 0.0313(15) Uani 1 1 d D U . . .
C5 C 0.6881(6) 1.4205(6) 0.5197(4) 0.0333(16) Uani 1 1 d D U . . .
C6 C 0.6352(9) 1.4440(7) 0.6171(6) 0.054(3) Uani 1 1 d D U . . .
H6A H 0.634541 1.414993 0.656275 0.082 Uiso 1 1 calc GR . . . .
H6B H 0.563421 1.417371 0.583485 0.082 Uiso 1 1 calc GR . . . .
H6C H 0.665290 1.511862 0.630700 0.082 Uiso 1 1 calc GR . . . .
C7 C 0.8423(8) 1.4346(6) 0.7000(4) 0.047(2) Uani 1 1 d D U . . .
H7A H 0.866149 1.388643 0.711260 0.070 Uiso 1 1 calc GR . . . .
H7B H 0.791461 1.426264 0.719341 0.070 Uiso 1 1 calc GR . . . .
H7C H 0.902324 1.498197 0.718099 0.070 Uiso 1 1 calc GR . . . .
C8 C 0.9414(7) 1.4172(7) 0.5998(7) 0.056(3) Uani 1 1 d D U . . .
H8A H 0.939740 1.379522 0.563537 0.084 Uiso 1 1 calc GR . . . .
H8B H 0.955666 1.391973 0.640536 0.084 Uiso 1 1 calc GR . . . .
H8C H 0.996669 1.482385 0.608278 0.084 Uiso 1 1 calc GR . . . .
C9 C 0.7976(9) 1.4167(7) 0.4536(5) 0.054(3) Uani 1 1 d D U . . .
H9A H 0.736702 1.407124 0.414215 0.080 Uiso 1 1 calc GR . . . .
H9B H 0.814674 1.367122 0.447641 0.080 Uiso 1 1 calc GR . . . .
H9C H 0.857567 1.477976 0.459091 0.080 Uiso 1 1 calc GR . . . .
C10 C 0.6064(8) 1.4325(7) 0.4647(5) 0.050(3) Uani 1 1 d D U . . .
H10A H 0.537674 1.393473 0.466207 0.075 Uiso 1 1 calc GR . . . .
H10B H 0.604497 1.413184 0.421172 0.075 Uiso 1 1 calc GR . . . .
H10C H 0.623723 1.498474 0.470994 0.075 Uiso 1 1 calc GR . . . .
C11 C 0.5663(6) 0.8772(5) 0.7639(4) 0.0258(14) Uani 1 1 d . U . . .
C12 C 0.5213(6) 0.9308(5) 0.7762(4) 0.0265(14) Uani 1 1 d . U . . .
C13 C 0.6016(7) 1.0264(5) 0.7984(4) 0.0278(15) Uani 1 1 d . U . . .
C14 C 0.6944(7) 1.0312(6) 0.7992(4) 0.0322(16) Uani 1 1 d . U . . .
C15 C 0.6723(6) 0.9384(6) 0.7784(4) 0.0303(15) Uani 1 1 d . U . . .
C16 C 0.5111(9) 0.7709(6) 0.7460(5) 0.045(2) Uani 1 1 d . U . . .
H16A H 0.436743 0.746869 0.718014 0.067 Uiso 1 1 calc GR . . . .
H16B H 0.517917 0.745821 0.787056 0.067 Uiso 1 1 calc GR . . . .
H16C H 0.542804 0.751401 0.721258 0.067 Uiso 1 1 calc GR . . . .
C17 C 0.4117(7) 0.8911(7) 0.7728(5) 0.040(2) Uani 1 1 d . U . . .
H17A H 0.395285 0.942025 0.774977 0.059 Uiso 1 1 calc GR . . . .
H17B H 0.405948 0.860052 0.810583 0.059 Uiso 1 1 calc GR . . . .
H17C H 0.362290 0.845470 0.730646 0.059 Uiso 1 1 calc GR . . . .
C18 C 0.5916(10) 1.1073(6) 0.8232(5) 0.048(3) Uani 1 1 d . U . . .
H18A H 0.639324 1.165386 0.814007 0.072 Uiso 1 1 calc GR . . . .
H18B H 0.609522 1.114066 0.871581 0.072 Uiso 1 1 calc GR . . . .
H18C H 0.519418 1.094922 0.800152 0.072 Uiso 1 1 calc GR . . . .
C19 C 0.8024(8) 1.1161(8) 0.8258(5) 0.056(3) Uani 1 1 d . U . . .
H19A H 0.838378 1.115905 0.796780 0.084 Uiso 1 1 calc GR . . . .
H19B H 0.842472 1.114382 0.871330 0.084 Uiso 1 1 calc GR . . . .
H19C H 0.796440 1.173276 0.826478 0.084 Uiso 1 1 calc GR . . . .
C20 C 0.7488(9) 0.9072(9) 0.7764(5) 0.052(3) Uani 1 1 d . U . . .
H20A H 0.718401 0.862810 0.734240 0.077 Uiso 1 1 calc GR . . . .
H20B H 0.763792 0.876645 0.814148 0.077 Uiso 1 1 calc GR . . . .
H20C H 0.813880 0.961930 0.779570 0.077 Uiso 1 1 calc GR . . . .
C21 C 0.1923(14) 1.1210(10) 0.5129(9) 0.044(4) Uani 0.557(9) 1 d D U P A 1
C22 C 0.1469(16) 1.0811(12) 0.4438(8) 0.041(4) Uani 0.557(9) 1 d D U P A 1
C23 C 0.0859(14) 0.9824(11) 0.4354(7) 0.041(4) Uani 0.557(9) 1 d D U P A 1
C24 C 0.0981(14) 0.9630(10) 0.4996(9) 0.042(3) Uani 0.557(9) 1 d D U P A 1
C25 C 0.1611(14) 1.0463(13) 0.5471(7) 0.043(3) Uani 0.557(9) 1 d D U P A 1
C26 C 0.2521(17) 1.2235(11) 0.5441(14) 0.074(7) Uani 0.557(9) 1 d D U P A 1
H26A H 0.297550 1.258103 0.521105 0.111 Uiso 0.557(9) 1 calc GR . P A 1
H26B H 0.295025 1.232760 0.591557 0.111 Uiso 0.557(9) 1 calc GR . P A 1
H26C H 0.202950 1.246709 0.540076 0.111 Uiso 0.557(9) 1 calc GR . P A 1
C27 C 0.1496(18) 1.1356(17) 0.3887(11) 0.068(6) Uani 0.557(9) 1 d D U P A 1
H27A H 0.120432 1.092679 0.345970 0.102 Uiso 0.557(9) 1 calc GR . P A 1
H27B H 0.222151 1.182872 0.398183 0.102 Uiso 0.557(9) 1 calc GR . P A 1
H27C H 0.107964 1.166755 0.385888 0.102 Uiso 0.557(9) 1 calc GR . P A 1
C28 C 0.0141(14) 0.9120(17) 0.3695(10) 0.070(7) Uani 0.557(9) 1 d D U P A 1
H28A H 0.022106 0.855938 0.372192 0.105 Uiso 0.557(9) 1 calc GR . P A 1
H28B H 0.032388 0.940172 0.333215 0.105 Uiso 0.557(9) 1 calc GR . P A 1
H28C H -0.058726 0.894516 0.360459 0.105 Uiso 0.557(9) 1 calc GR . P A 1
C29 C 0.0400(17) 0.8664(14) 0.5147(15) 0.076(6) Uani 0.557(9) 1 d D U P A 1
H29A H 0.084501 0.861548 0.557570 0.115 Uiso 0.557(9) 1 calc GR . P A 1
H29B H 0.022944 0.817519 0.478979 0.115 Uiso 0.557(9) 1 calc GR . P A 1
H29C H -0.024765 0.858280 0.517315 0.115 Uiso 0.557(9) 1 calc GR . P A 1
C30 C 0.1873(18) 1.057(2) 0.6214(8) 0.070(6) Uani 0.557(9) 1 d D U P A 1
H30A H 0.259157 1.108376 0.645711 0.105 Uiso 0.557(9) 1 calc GR . P A 1
H30B H 0.181016 0.998699 0.635346 0.105 Uiso 0.557(9) 1 calc GR . P A 1
H30C H 0.138735 1.071979 0.631532 0.105 Uiso 0.557(9) 1 calc GR . P A 1
C21A C 0.1735(14) 1.1119(11) 0.4692(9) 0.029(3) Uani 0.443(9) 1 d D U P A 2
C22A C 0.1028(17) 1.0258(14) 0.4233(8) 0.042(4) Uani 0.443(9) 1 d D U P A 2
C23A C 0.0749(15) 0.9530(11) 0.4596(10) 0.039(4) Uani 0.443(9) 1 d D U P A 2
C24A C 0.1223(17) 0.9943(12) 0.5274(9) 0.031(4) Uani 0.443(9) 1 d D U P A 2
C25A C 0.1829(14) 1.0916(11) 0.5342(8) 0.028(3) Uani 0.443(9) 1 d D U P A 2
C26A C 0.2138(18) 1.2073(14) 0.4522(15) 0.057(6) Uani 0.443(9) 1 d D U P A 2
H26D H 0.206495 1.201400 0.405522 0.085 Uiso 0.443(9) 1 calc GR . P A 2
H26E H 0.287799 1.246711 0.481756 0.085 Uiso 0.443(9) 1 calc GR . P A 2
H26F H 0.173488 1.236062 0.458289 0.085 Uiso 0.443(9) 1 calc GR . P A 2
C27A C 0.064(2) 1.014(2) 0.3484(8) 0.068(7) Uani 0.443(9) 1 d D U P A 2
H27D H 0.021483 0.946862 0.327871 0.101 Uiso 0.443(9) 1 calc GR . P A 2
H27E H 0.124221 1.042148 0.335541 0.101 Uiso 0.443(9) 1 calc GR . P A 2
H27F H 0.021930 1.044839 0.333068 0.101 Uiso 0.443(9) 1 calc GR . P A 2
C28A C -0.0038(15) 0.8498(13) 0.4288(17) 0.075(8) Uani 0.443(9) 1 d D U P A 2
H28D H 0.016589 0.810889 0.457889 0.113 Uiso 0.443(9) 1 calc GR . P A 2
H28E H -0.005062 0.834547 0.384624 0.113 Uiso 0.443(9) 1 calc GR . P A 2
H28F H -0.073579 0.837508 0.424009 0.113 Uiso 0.443(9) 1 calc GR . P A 2
C29A C 0.107(2) 0.945(2) 0.5849(13) 0.063(6) Uani 0.443(9) 1 d D U P A 2
H29D H 0.167608 0.982374 0.626799 0.095 Uiso 0.443(9) 1 calc GR . P A 2
H29E H 0.100322 0.882888 0.576034 0.095 Uiso 0.443(9) 1 calc GR . P A 2
H29F H 0.043476 0.937852 0.588764 0.095 Uiso 0.443(9) 1 calc GR . P A 2
C30A C 0.2392(17) 1.1657(16) 0.5974(10) 0.053(6) Uani 0.443(9) 1 d D U P A 2
H30D H 0.307985 1.212498 0.599315 0.080 Uiso 0.443(9) 1 calc GR . P A 2
H30E H 0.248262 1.136319 0.636435 0.080 Uiso 0.443(9) 1 calc GR . P A 2
H30F H 0.197933 1.196334 0.597351 0.080 Uiso 0.443(9) 1 calc GR . P A 2
B1 B 0.5584(8) 1.1779(7) 0.4076(5) 0.035(2) Uani 1 1 d D U . . .
H1A H 0.481(3) 1.166(5) 0.376(3) 0.052 Uiso 1 1 d DR . . . .
H1B H 0.592(5) 1.161(5) 0.377(3) 0.052 Uiso 1 1 d DR . . . .
H1C H 0.551(6) 1.133(4) 0.444(3) 0.052 Uiso 1 1 d DR . . . .
H1D H 0.608(5) 1.250(2) 0.433(3) 0.052 Uiso 1 1 d DR . . . .
B2 B 0.7683(8) 1.1709(7) 0.5347(5) 0.038(2) Uani 1 1 d D U . . .
H2A H 0.760(6) 1.213(5) 0.497(3) 0.056 Uiso 1 1 d DR . . . .
H2B H 0.693(3) 1.110(3) 0.524(4) 0.056 Uiso 1 1 d DR . . . .
H2C H 0.823(5) 1.149(5) 0.533(4) 0.056 Uiso 1 1 d DR . . . .
H2D H 0.797(6) 1.213(5) 0.5835(19) 0.056 Uiso 1 1 d DR . . . .
B3 B 0.4627(8) 1.1958(7) 0.5314(5) 0.0315(19) Uani 1 1 d D U . . .
H3A H 0.387(3) 1.184(5) 0.528(4) 0.047 Uiso 1 1 d DR . . . .
H3B H 0.457(5) 1.130(3) 0.515(3) 0.047 Uiso 1 1 d DR . . . .
H3C H 0.519(4) 1.226(5) 0.5827(15) 0.047 Uiso 1 1 d DR . . . .
H3D H 0.489(5) 1.244(4) 0.500(3) 0.047 Uiso 1 1 d DR . . . .
B4 B 0.3853(8) 1.0064(7) 0.6183(5) 0.0340(19) Uani 1 1 d D U . . .
H4A H 0.425(5) 0.998(5) 0.589(3) 0.051 Uiso 1 1 d DR . . . .
H4B H 0.417(5) 0.996(5) 0.6682(17) 0.051 Uiso 1 1 d DR . . . .
H4C H 0.303(2) 0.955(4) 0.594(3) 0.051 Uiso 1 1 d DR . . . .
H4D H 0.395(6) 1.076(2) 0.621(4) 0.051 Uiso 1 1 d DR . . . .
B5 B 0.7049(8) 0.9816(7) 0.6198(5) 0.037(2) Uani 1 1 d D U . . .
H5A H 0.708(6) 0.983(5) 0.6701(17) 0.056 Uiso 1 1 d DR . . . .
H5B H 0.640(4) 0.989(5) 0.588(3) 0.056 Uiso 1 1 d DR . . . .
H5C H 0.696(6) 0.915(3) 0.601(4) 0.056 Uiso 1 1 d DR . . . .
H5D H 0.777(3) 1.038(4) 0.620(4) 0.056 Uiso 1 1 d DR . . . .
B6 B 0.6624(8) 1.1696(8) 0.6623(5) 0.036(2) Uani 1 1 d D U . . .
H6D H 0.691(5) 1.242(2) 0.659(4) 0.054 Uiso 1 1 d DR . . . .
H6E H 0.607(4) 1.149(5) 0.686(3) 0.054 Uiso 1 1 d DR . . . .
H6F H 0.624(5) 1.126(4) 0.6127(18) 0.054 Uiso 1 1 d DR . . . .
H6G H 0.726(4) 1.158(5) 0.692(3) 0.054 Uiso 1 1 d DR . . . .
Dy4 Dy 0.59932(3) 1.49173(3) 0.87266(2) 0.02191(10) Uani 1 1 d . U . . .
Dy5 Dy 0.27022(3) 1.49052(3) 0.87297(2) 0.02103(10) Uani 1 1 d . U . . .
Dy6 Dy 0.36541(3) 1.24651(3) 0.97152(2) 0.02164(10) Uani 1 1 d . U . . .
C31 C 0.6657(8) 1.5565(7) 0.7787(5) 0.0399(18) Uani 1 1 d . U . . .
C32 C 0.7329(7) 1.5247(5) 0.8176(4) 0.0286(15) Uani 1 1 d . U . . .
C33 C 0.6745(6) 1.4256(5) 0.8077(4) 0.0250(14) Uani 1 1 d . U . . .
C34 C 0.5710(7) 1.3967(6) 0.7620(4) 0.0363(17) Uani 1 1 d . U . . .
C35 C 0.5646(8) 1.4776(8) 0.7436(4) 0.0421(19) Uani 1 1 d . U . . .
C36 C 0.6979(12) 1.6570(8) 0.7694(6) 0.061(3) Uani 1 1 d . U . . .
H36A H 0.766382 1.699744 0.804771 0.091 Uiso 1 1 calc GR . . . .
H36B H 0.645815 1.673236 0.771747 0.091 Uiso 1 1 calc GR . . . .
H36C H 0.702203 1.662607 0.725559 0.091 Uiso 1 1 calc GR . . . .
C37 C 0.8502(8) 1.5829(7) 0.8576(5) 0.048(2) Uani 1 1 d . U . . .
H37A H 0.872381 1.551474 0.892924 0.072 Uiso 1 1 calc GR . . . .
H37B H 0.867072 1.645064 0.877962 0.072 Uiso 1 1 calc GR . . . .
H37C H 0.886912 1.589831 0.827841 0.072 Uiso 1 1 calc GR . . . .
C38 C 0.7161(9) 1.3620(7) 0.8345(5) 0.044(2) Uani 1 1 d . U . . .
H38A H 0.671345 1.317925 0.854649 0.066 Uiso 1 1 calc GR . . . .
H38B H 0.787486 1.399116 0.868568 0.066 Uiso 1 1 calc GR . . . .
H38C H 0.716842 1.326882 0.797964 0.066 Uiso 1 1 calc GR . . . .
C39 C 0.4869(9) 1.2963(8) 0.7326(5) 0.064(4) Uani 1 1 d . U . . .
H39A H 0.420976 1.288143 0.733019 0.095 Uiso 1 1 calc GR . . . .
H39B H 0.507189 1.255237 0.759181 0.095 Uiso 1 1 calc GR . . . .
H39C H 0.477763 1.279961 0.686354 0.095 Uiso 1 1 calc GR . . . .
C40 C 0.4735(11) 1.4812(14) 0.6910(5) 0.088(5) Uani 1 1 d . U . . .
H40A H 0.473725 1.538987 0.703926 0.133 Uiso 1 1 calc GR . . . .
H40B H 0.407771 1.426761 0.687273 0.133 Uiso 1 1 calc GR . . . .
H40C H 0.479869 1.480099 0.647762 0.133 Uiso 1 1 calc GR . . . .
C41 C 0.1332(7) 1.5394(7) 0.8076(4) 0.0359(17) Uani 1 1 d . U . . .
C42 C 0.1733(6) 1.5257(6) 0.7610(4) 0.0293(15) Uani 1 1 d . U . . .
C43 C 0.1398(6) 1.4290(5) 0.7462(4) 0.0277(15) Uani 1 1 d . U . . .
C44 C 0.0775(6) 1.3829(6) 0.7819(4) 0.0374(17) Uani 1 1 d . U . . .
C45 C 0.0749(7) 1.4481(8) 0.8203(4) 0.0425(19) Uani 1 1 d . U . . .
C46 C 0.1400(10) 1.6301(9) 0.8316(6) 0.062(3) Uani 1 1 d . U . . .
H46A H 0.209983 1.682402 0.840809 0.093 Uiso 1 1 calc GR . . . .
H46B H 0.126770 1.626694 0.872686 0.093 Uiso 1 1 calc GR . . . .
H46C H 0.087475 1.639970 0.796990 0.093 Uiso 1 1 calc GR . . . .
C47 C 0.2326(7) 1.6011(7) 0.7295(5) 0.047(3) Uani 1 1 d . U . . .
H47A H 0.284187 1.588772 0.721717 0.071 Uiso 1 1 calc GR . . . .
H47B H 0.268590 1.662331 0.759557 0.071 Uiso 1 1 calc GR . . . .
H47C H 0.183547 1.601378 0.686722 0.071 Uiso 1 1 calc GR . . . .
C48 C 0.1572(9) 1.3826(8) 0.6950(5) 0.052(3) Uani 1 1 d . U . . .
H48A H 0.179989 1.338321 0.713940 0.078 Uiso 1 1 calc GR . . . .
H48B H 0.211118 1.430438 0.682465 0.078 Uiso 1 1 calc GR . . . .
H48C H 0.091660 1.348722 0.655164 0.078 Uiso 1 1 calc GR . . . .
C49 C 0.0174(8) 1.2769(7) 0.7723(6) 0.066(4) Uani 1 1 d . U . . .
H49A H -0.000158 1.260140 0.811134 0.099 Uiso 1 1 calc GR . . . .
H49B H 0.060746 1.250496 0.767967 0.099 Uiso 1 1 calc GR . . . .
H49C H -0.047055 1.251484 0.731690 0.099 Uiso 1 1 calc GR . . . .
C50 C 0.0094(9) 1.4278(13) 0.8615(6) 0.075(4) Uani 1 1 d . U . . .
H50A H 0.041959 1.482245 0.897694 0.113 Uiso 1 1 calc GR . . . .
H50B H 0.005072 1.372871 0.880804 0.113 Uiso 1 1 calc GR . . . .
H50C H -0.061144 1.415313 0.832837 0.113 Uiso 1 1 calc GR . . . .
C51 C 0.1882(7) 1.0855(6) 0.9268(5) 0.0392(18) Uani 1 1 d . U . . .
C52 C 0.2437(8) 1.0850(5) 0.8869(4) 0.0406(18) Uani 1 1 d . U . . .
C53 C 0.3334(8) 1.0817(6) 0.9281(5) 0.0392(18) Uani 1 1 d . U . . .
C54 C 0.3346(7) 1.0808(6) 0.9938(4) 0.0332(16) Uani 1 1 d . U . . .
C55 C 0.2448(7) 1.0842(6) 0.9923(4) 0.0333(16) Uani 1 1 d . U . . .
C56 C 0.0831(8) 1.0801(8) 0.9026(8) 0.066(3) Uani 1 1 d . U . . .
H56A H 0.067116 1.096315 0.858292 0.099 Uiso 1 1 calc GR . . . .
H56B H 0.083972 1.124182 0.934071 0.099 Uiso 1 1 calc GR . . . .
H56C H 0.029503 1.016137 0.899562 0.099 Uiso 1 1 calc GR . . . .
C57 C 0.2050(12) 1.0792(7) 0.8115(5) 0.076(5) Uani 1 1 d . U . . .
H57A H 0.262334 1.093330 0.797119 0.114 Uiso 1 1 calc GR . . . .
H57B H 0.180479 1.124816 0.800236 0.114 Uiso 1 1 calc GR . . . .
H57C H 0.147204 1.015836 0.788561 0.114 Uiso 1 1 calc GR . . . .
C58 C 0.4074(12) 1.0698(8) 0.9051(8) 0.070(4) Uani 1 1 d . U . . .
H58A H 0.478111 1.103011 0.940460 0.104 Uiso 1 1 calc GR . . . .
H58B H 0.407415 1.095695 0.864671 0.104 Uiso 1 1 calc GR . . . .
H58C H 0.385281 1.002908 0.895046 0.104 Uiso 1 1 calc GR . . . .
C59 C 0.4106(9) 1.0682(7) 1.0534(6) 0.055(3) Uani 1 1 d . U . . .
H59A H 0.417578 1.099915 1.094871 0.083 Uiso 1 1 calc GR . . . .
H59B H 0.479099 1.095376 1.050553 0.083 Uiso 1 1 calc GR . . . .
H59C H 0.384256 1.001132 1.053458 0.083 Uiso 1 1 calc GR . . . .
C60 C 0.2143(10) 1.0756(7) 1.0516(6) 0.056(3) Uani 1 1 d . U . . .
H60A H 0.169713 1.104072 1.047420 0.084 Uiso 1 1 calc GR . . . .
H60B H 0.277436 1.107974 1.092998 0.084 Uiso 1 1 calc GR . . . .
H60C H 0.175761 1.009121 1.052914 0.084 Uiso 1 1 calc GR . . . .
B7 B 0.4230(7) 1.4918(6) 0.8270(4) 0.0262(17) Uani 1 1 d D U . . .
H7D H 0.436(5) 1.493(5) 0.8790(13) 0.039 Uiso 1 1 d DR . . . .
H7E H 0.350(3) 1.491(5) 0.800(3) 0.039 Uiso 1 1 d DR . . . .
H7F H 0.420(5) 1.430(3) 0.806(3) 0.039 Uiso 1 1 d DR . . . .
H7G H 0.486(4) 1.554(3) 0.822(3) 0.039 Uiso 1 1 d DR . . . .
B8 B 0.2663(8) 1.4989(6) 1.0076(4) 0.0300(19) Uani 1 1 d D U . . .
H8D H 0.207(4) 1.489(5) 0.9598(18) 0.045 Uiso 1 1 d DR . . . .
H8E H 0.237(5) 1.440(3) 1.031(3) 0.045 Uiso 1 1 d DR . . . .
H8F H 0.334(3) 1.504(5) 1.000(3) 0.045 Uiso 1 1 d DR . . . .
H8G H 0.289(5) 1.562(3) 1.040(3) 0.045 Uiso 1 1 d DR . . . .
B9 B 0.2500(7) 1.3273(6) 0.8917(4) 0.0279(18) Uani 1 1 d D U . . .
H9D H 0.330(2) 1.370(4) 0.927(3) 0.042 Uiso 1 1 d DR . . . .
H9E H 0.244(5) 1.344(5) 0.8429(17) 0.042 Uiso 1 1 d DR . . . .
H9F H 0.199(4) 1.341(5) 0.907(3) 0.042 Uiso 1 1 d DR . . . .
H9G H 0.228(5) 1.2538(19) 0.889(3) 0.042 Uiso 1 1 d DR . . . .
B10 B 0.4185(7) 1.6666(7) 0.9247(4) 0.0306(19) Uani 1 1 d D U . . .
H10D H 0.401(5) 1.650(5) 0.8720(13) 0.046 Uiso 1 1 d DR . . . .
H10E H 0.346(3) 1.649(5) 0.931(3) 0.046 Uiso 1 1 d DR . . . .
H10F H 0.451(5) 1.625(4) 0.951(3) 0.046 Uiso 1 1 d DR . . . .
H10G H 0.473(4) 1.7400(18) 0.944(3) 0.046 Uiso 1 1 d DR . . . .
B11 B 0.4724(7) 1.3108(6) 0.8974(5) 0.0307(19) Uani 1 1 d D U . . .
H11A H 0.3884(18) 1.270(4) 0.870(3) 0.046 Uiso 1 1 d DR . . . .
H11B H 0.493(5) 1.379(3) 0.922(3) 0.046 Uiso 1 1 d DR . . . .
H11C H 0.510(5) 1.320(5) 0.863(3) 0.046 Uiso 1 1 d DR . . . .
H11D H 0.499(5) 1.275(4) 0.934(3) 0.046 Uiso 1 1 d DR . . . .
B12 B 0.3311(7) 1.3173(6) 1.0639(4) 0.0306(19) Uani 1 1 d D U . . .
H12A H 0.255(3) 1.276(4) 1.023(2) 0.046 Uiso 1 1 d DR . . . .
H12B H 0.380(5) 1.376(3) 1.047(3) 0.046 Uiso 1 1 d DR . . . .
H12C H 0.321(5) 1.342(5) 1.106(2) 0.046 Uiso 1 1 d DR . . . .
H12D H 0.368(5) 1.275(4) 1.079(3) 0.046 Uiso 1 1 d DR . . . .
C61 C 0.9364(19) 1.1908(16) 1.0259(14) 0.060(5) Uani 0.557(9) 1 d D U P A 1
C62 C 0.847(2) 1.1507(16) 1.0394(15) 0.059(5) Uani 0.557(9) 1 d DG U P A 1
H62 H 0.830346 1.096848 1.058963 0.070 Uiso 0.557(9) 1 calc R . P A 1
C63 C 0.7808(19) 1.1895(17) 1.0242(14) 0.062(5) Uani 0.557(9) 1 d DG U P A 1
H63 H 0.719426 1.162109 1.033355 0.075 Uiso 0.557(9) 1 calc R . P A 1
C64 C 0.8046(19) 1.2684(18) 0.9955(13) 0.062(5) Uani 0.557(9) 1 d DG U P A 1
H64 H 0.759557 1.294847 0.985077 0.075 Uiso 0.557(9) 1 calc R . P A 1
C65 C 0.8943(19) 1.3084(16) 0.9820(12) 0.069(6) Uani 0.557(9) 1 d DG U P A 1
H65 H 0.910608 1.362324 0.962405 0.082 Uiso 0.557(9) 1 calc R . P A 1
C66 C 0.9602(16) 1.2697(16) 0.9972(12) 0.069(6) Uani 0.557(9) 1 d DG U P A 1
H66 H 1.021529 1.297064 0.988011 0.083 Uiso 0.557(9) 1 calc R . P A 1
C67 C 1.0042(16) 1.1678(14) 1.0429(12) 0.060(5) Uani 0.557(9) 1 d D U P A 1
H67A H 1.027446 1.168500 1.091107 0.090 Uiso 0.557(9) 1 calc GR . P A 1
H67B H 1.063705 1.212005 1.033193 0.090 Uiso 0.557(9) 1 calc GR . P A 1
H67C H 0.975719 1.104441 1.018195 0.090 Uiso 0.557(9) 1 calc GR . P A 1
C61A C 0.767(2) 1.198(2) 1.0289(16) 0.067(7) Uani 0.443(9) 1 d D U P A 2
C62A C 0.775(3) 1.271(3) 0.997(2) 0.066(6) Uani 0.443(9) 1 d D U P A 2
H62A H 0.722450 1.289489 0.984916 0.079 Uiso 0.443(9) 1 calc R . P A 2
C63A C 0.862(3) 1.318(3) 0.982(2) 0.071(7) Uani 0.443(9) 1 d D U P A 2
H63A H 0.873912 1.372482 0.963591 0.085 Uiso 0.443(9) 1 calc R . P A 2
C64A C 0.933(2) 1.286(2) 0.9941(16) 0.054(6) Uani 0.443(9) 1 d D U P A 2
H64A H 0.989493 1.315158 0.979826 0.065 Uiso 0.443(9) 1 calc R . P A 2
C65A C 0.925(3) 1.212(2) 1.0261(18) 0.051(6) Uani 0.443(9) 1 d D U P A 2
H65A H 0.976778 1.192769 1.036162 0.061 Uiso 0.443(9) 1 calc R . P A 2
C66A C 0.840(3) 1.166(2) 1.043(2) 0.057(6) Uani 0.443(9) 1 d D U P A 2
H66A H 0.830631 1.113917 1.064658 0.068 Uiso 0.443(9) 1 calc R . P A 2
C67A C 0.697(3) 1.154(2) 1.047(2) 0.102(10) Uani 0.443(9) 1 d D U P A 2
H67D H 0.655090 1.184703 1.042311 0.152 Uiso 0.443(9) 1 calc GR . P A 2
H67E H 0.727064 1.150222 1.094029 0.152 Uiso 0.443(9) 1 calc GR . P A 2
H67F H 0.652945 1.090110 1.019369 0.152 Uiso 0.443(9) 1 calc GR . P A 2
C68 C 0.0208(14) 0.7673(13) 0.7214(10) 0.088(5) Uani 0.557(9) 1 d D U P A 1
C69 C -0.0709(12) 0.6929(14) 0.6749(11) 0.081(6) Uani 0.557(9) 1 d DG U P A 1
H69 H -0.134248 0.669686 0.681610 0.097 Uiso 0.557(9) 1 calc R . P A 1
C70 C -0.0701(14) 0.6523(13) 0.6187(10) 0.087(6) Uani 0.557(9) 1 d DG U P A 1
H70 H -0.132768 0.601415 0.586966 0.104 Uiso 0.557(9) 1 calc R . P A 1
C71 C 0.0226(17) 0.6862(14) 0.6089(10) 0.086(6) Uani 0.557(9) 1 d DG U P A 1
H71 H 0.023186 0.658475 0.570490 0.103 Uiso 0.557(9) 1 calc R . P A 1
C72 C 0.1143(14) 0.7606(15) 0.6553(11) 0.086(6) Uani 0.557(9) 1 d DG U P A 1
H72 H 0.177661 0.783806 0.648659 0.103 Uiso 0.557(9) 1 calc R . P A 1
C73 C 0.1135(12) 0.8012(14) 0.7116(10) 0.088(6) Uani 0.557(9) 1 d DG U P A 1
H73 H 0.176182 0.852078 0.743304 0.105 Uiso 0.557(9) 1 calc R . P A 1
C74 C 0.021(2) 0.810(2) 0.7828(16) 0.110(9) Uani 0.557(9) 1 d D U P A 1
H74A H -0.043886 0.768255 0.788528 0.165 Uiso 0.557(9) 1 calc GR . P A 1
H74B H 0.024457 0.870936 0.777825 0.165 Uiso 0.557(9) 1 calc GR . P A 1
H74C H 0.081245 0.818656 0.822093 0.165 Uiso 0.557(9) 1 calc GR . P A 1
C68A C 0.019(2) 0.706(2) 0.6387(14) 0.075(6) Uani 0.443(9) 1 d D U P A 2
C69A C 0.106(2) 0.780(2) 0.6882(16) 0.081(6) Uani 0.443(9) 1 d D U P A 2
H69A H 0.171677 0.807656 0.684591 0.098 Uiso 0.443(9) 1 calc R . P A 2
C70A C 0.096(2) 0.813(2) 0.7432(16) 0.088(7) Uani 0.443(9) 1 d D U P A 2
H70A H 0.152450 0.869536 0.773613 0.106 Uiso 0.443(9) 1 calc R . P A 2
C71A C 0.004(2) 0.766(2) 0.7544(16) 0.081(6) Uani 0.443(9) 1 d D U P A 2
H71A H 0.000705 0.783309 0.794919 0.097 Uiso 0.443(9) 1 calc R . P A 2
C72A C -0.082(2) 0.692(2) 0.7045(15) 0.073(6) Uani 0.443(9) 1 d D U P A 2
H72A H -0.146618 0.660211 0.709634 0.088 Uiso 0.443(9) 1 calc R . P A 2
C73A C -0.074(2) 0.664(2) 0.6476(15) 0.073(6) Uani 0.443(9) 1 d D U P A 2
H73A H -0.134380 0.613543 0.613593 0.087 Uiso 0.443(9) 1 calc R . P A 2
C74A C 0.017(3) 0.678(2) 0.5724(18) 0.085(8) Uani 0.443(9) 1 d D U P A 2
H74D H 0.087744 0.690411 0.578185 0.128 Uiso 0.443(9) 1 calc GR . P A 2
H74E H -0.004269 0.713545 0.540778 0.128 Uiso 0.443(9) 1 calc GR . P A 2
H74F H -0.031922 0.610485 0.554938 0.128 Uiso 0.443(9) 1 calc GR . P A 2

loop_
_atom_site_aniso_label
_atom_site_aniso_U_11
_atom_site_aniso_U_22
_atom_site_aniso_U_33
_atom_site_aniso_U_23
_atom_site_aniso_U_13
_atom_site_aniso_U_12
Dy1 0.0231(2) 0.0194(2) 0.01620(18) 0.00488(14) 0.00837(15) 0.00611(16)
Dy2 0.0244(2) 0.0201(2) 0.01566(18) 0.00536(14) 0.00915(15) 0.00738(16)
Dy3 0.0213(2) 0.0283(2) 0.0234(2) 0.00574(16) 0.01060(16) 0.01109(18)
C1 0.034(4) 0.027(4) 0.032(3) 0.006(3) 0.018(3) 0.013(3)
C2 0.037(4) 0.024(4) 0.022(3) 0.004(3) 0.010(3) 0.008(3)
C3 0.028(3) 0.021(3) 0.036(3) 0.008(3) 0.014(3) 0.007(3)
C4 0.039(4) 0.021(3) 0.029(3) 0.005(3) 0.018(3) 0.008(3)
C5 0.037(4) 0.029(4) 0.023(3) 0.004(3) 0.004(3) 0.012(3)
C6 0.060(6) 0.028(5) 0.082(8) -0.005(5) 0.048(6) 0.014(4)
C7 0.058(6) 0.027(4) 0.024(4) 0.000(3) 0.006(4) 0.003(4)
C8 0.027(4) 0.033(5) 0.089(8) 0.004(5) 0.017(5) 0.005(4)
C9 0.077(7) 0.032(5) 0.039(5) 0.006(4) 0.039(5) 0.004(5)
C10 0.049(5) 0.030(5) 0.048(5) 0.013(4) 0.003(4) 0.015(4)
C11 0.036(4) 0.024(3) 0.017(3) 0.011(3) 0.011(3) 0.014(3)
C12 0.032(3) 0.021(3) 0.021(3) 0.007(3) 0.011(3) 0.009(3)
C13 0.044(4) 0.012(3) 0.023(3) 0.004(3) 0.019(3) 0.006(3)
C14 0.034(4) 0.031(3) 0.019(3) 0.009(3) 0.010(3) 0.006(3)
C15 0.036(4) 0.039(4) 0.021(3) 0.016(3) 0.014(3) 0.019(3)
C16 0.075(7) 0.027(4) 0.031(4) 0.015(3) 0.025(4) 0.021(4)
C17 0.038(4) 0.046(5) 0.035(4) 0.020(4) 0.023(4) 0.015(4)
C18 0.089(8) 0.031(4) 0.039(5) 0.010(4) 0.037(5) 0.033(5)
C19 0.044(5) 0.053(6) 0.027(4) 0.009(4) 0.007(4) -0.006(4)
C20 0.058(6) 0.092(8) 0.032(5) 0.032(5) 0.024(4) 0.054(6)
C21 0.031(7) 0.042(7) 0.053(7) -0.004(5) 0.014(7) 0.016(6)
C22 0.035(9) 0.046(7) 0.047(7) 0.011(5) 0.018(7) 0.022(7)
C23 0.037(8) 0.038(7) 0.042(6) 0.000(5) 0.013(6) 0.017(7)
C24 0.037(8) 0.048(7) 0.051(7) 0.015(6) 0.025(7) 0.024(6)
C25 0.037(9) 0.065(8) 0.044(6) 0.007(6) 0.018(6) 0.035(8)
C26 0.057(12) 0.042(8) 0.109(17) -0.021(9) 0.017(11) 0.026(8)
C27 0.061(12) 0.090(14) 0.082(11) 0.051(11) 0.044(10) 0.049(11)
C28 0.033(9) 0.092(14) 0.061(9) -0.032(10) -0.003(8) 0.028(9)
C29 0.048(11) 0.076(10) 0.121(18) 0.050(11) 0.052(12) 0.028(9)
C30 0.067(12) 0.125(18) 0.054(7) 0.015(9) 0.033(8) 0.069(13)
C21A 0.019(8) 0.037(7) 0.048(7) 0.018(6) 0.024(7) 0.019(6)
C22A 0.036(9) 0.054(8) 0.042(6) 0.009(6) 0.016(6) 0.028(8)
C23A 0.022(7) 0.035(7) 0.057(8) 0.002(6) 0.015(7) 0.012(6)
C24A 0.037(9) 0.021(7) 0.054(7) 0.020(5) 0.030(7) 0.019(7)
C25A 0.021(7) 0.026(7) 0.042(7) 0.011(5) 0.015(6) 0.015(6)
C26A 0.047(11) 0.055(10) 0.102(17) 0.053(11) 0.050(12) 0.036(9)
C27A 0.062(14) 0.12(2) 0.040(8) 0.008(9) 0.011(9) 0.065(14)
C28A 0.016(9) 0.044(9) 0.14(2) -0.020(11) 0.004(11) 0.011(8)
C29A 0.070(14) 0.080(15) 0.088(13) 0.061(12) 0.062(12) 0.051(12)
C30A 0.036(10) 0.063(12) 0.056(9) -0.017(9) 0.003(9) 0.032(10)
B1 0.045(5) 0.036(5) 0.027(4) 0.015(4) 0.016(4) 0.020(4)
B2 0.034(5) 0.040(5) 0.023(4) 0.008(4) 0.012(4) 0.006(4)
B3 0.045(5) 0.035(5) 0.028(4) 0.016(4) 0.021(4) 0.026(4)
B4 0.037(5) 0.035(5) 0.032(4) 0.007(4) 0.018(4) 0.017(4)
B5 0.033(5) 0.034(5) 0.027(4) 0.000(4) 0.000(4) 0.011(4)
B6 0.033(5) 0.048(6) 0.038(5) 0.016(4) 0.021(4) 0.023(4)
Dy4 0.0258(2) 0.0212(2) 0.01773(19) 0.00515(15) 0.01073(16) 0.00917(17)
Dy5 0.02091(19) 0.0196(2) 0.01823(19) 0.00631(15) 0.00732(15) 0.00680(16)
Dy6 0.0254(2) 0.01541(19) 0.01820(19) 0.00442(14) 0.00806(16) 0.00574(16)
C31 0.067(5) 0.040(4) 0.044(5) 0.025(3) 0.038(4) 0.039(4)
C32 0.043(4) 0.018(3) 0.027(4) 0.009(3) 0.022(3) 0.012(3)
C33 0.035(3) 0.020(3) 0.025(3) 0.008(3) 0.019(3) 0.012(3)
C34 0.036(4) 0.041(4) 0.024(4) 0.005(3) 0.019(3) 0.009(3)
C35 0.051(4) 0.074(5) 0.028(4) 0.024(4) 0.028(3) 0.042(4)
C36 0.132(11) 0.055(5) 0.064(7) 0.052(5) 0.078(7) 0.070(7)
C37 0.041(4) 0.041(5) 0.050(5) -0.001(4) 0.028(4) 0.004(4)
C38 0.073(6) 0.036(5) 0.052(5) 0.029(4) 0.043(5) 0.037(5)
C39 0.049(6) 0.058(6) 0.040(5) -0.021(5) 0.023(5) -0.011(5)
C40 0.084(8) 0.204(18) 0.025(5) 0.030(7) 0.025(5) 0.105(11)
C41 0.040(4) 0.047(4) 0.022(3) 0.004(3) 0.008(3) 0.026(4)
C42 0.033(4) 0.031(3) 0.018(3) 0.009(3) 0.009(3) 0.011(3)
C43 0.021(3) 0.025(3) 0.024(3) 0.004(3) 0.003(3) 0.006(3)
C44 0.024(4) 0.035(4) 0.035(4) 0.020(3) 0.003(3) 0.007(3)
C45 0.034(4) 0.070(5) 0.024(4) 0.024(4) 0.013(3) 0.024(4)
C46 0.071(7) 0.069(7) 0.044(6) -0.009(5) -0.004(5) 0.053(6)
C47 0.037(5) 0.041(5) 0.037(5) 0.022(4) 0.009(4) 0.003(4)
C48 0.053(6) 0.055(6) 0.037(5) -0.011(4) 0.005(4) 0.027(5)
C49 0.040(5) 0.032(5) 0.070(7) 0.021(5) -0.003(5) -0.009(4)
C50 0.040(6) 0.153(14) 0.043(6) 0.039(7) 0.024(5) 0.048(7)
C51 0.039(4) 0.018(4) 0.042(4) 0.007(3) 0.008(3) 0.006(3)
C52 0.065(5) 0.014(3) 0.022(3) 0.005(3) 0.011(3) 0.007(4)
C53 0.058(5) 0.022(4) 0.037(4) 0.006(3) 0.026(4) 0.013(4)
C54 0.041(4) 0.022(4) 0.028(3) 0.006(3) 0.011(3) 0.010(3)
C55 0.043(4) 0.021(4) 0.031(3) 0.007(3) 0.019(3) 0.010(3)
C56 0.032(5) 0.040(6) 0.096(9) 0.021(6) 0.008(5) 0.006(4)
C57 0.119(11) 0.029(5) 0.026(4) 0.001(4) 0.009(5) 0.007(6)
C58 0.102(9) 0.033(5) 0.099(10) 0.009(6) 0.072(8) 0.029(6)
C59 0.060(6) 0.027(4) 0.051(5) 0.021(4) 0.004(5) 0.013(4)
C60 0.077(7) 0.031(5) 0.060(6) 0.011(4) 0.050(6) 0.009(5)
B7 0.030(4) 0.027(4) 0.021(4) 0.007(3) 0.011(3) 0.013(4)
B8 0.042(5) 0.024(4) 0.021(4) 0.005(3) 0.015(4) 0.011(4)
B9 0.026(4) 0.029(4) 0.024(4) 0.006(3) 0.006(3) 0.013(4)
B10 0.026(4) 0.036(5) 0.022(4) 0.009(4) 0.011(3) 0.008(4)
B11 0.031(4) 0.024(4) 0.028(4) 0.006(3) 0.011(4) 0.007(4)
B12 0.036(5) 0.027(4) 0.022(4) 0.013(3) 0.010(4) 0.012(4)
C61 0.061(9) 0.039(11) 0.058(10) -0.017(8) 0.008(8) 0.018(7)
C62 0.073(9) 0.030(11) 0.070(11) -0.011(8) 0.023(8) 0.028(7)
C63 0.087(11) 0.050(9) 0.056(10) -0.011(7) 0.024(8) 0.042(8)
C64 0.094(14) 0.066(9) 0.027(8) -0.008(7) 0.009(9) 0.051(9)
C65 0.091(15) 0.082(12) 0.029(9) 0.010(8) 0.010(10) 0.050(9)
C66 0.073(13) 0.065(11) 0.041(9) -0.002(8) -0.002(9) 0.030(8)
C67 0.049(9) 0.038(9) 0.072(13) -0.011(8) 0.014(9) 0.012(8)
C61A 0.074(12) 0.062(12) 0.058(12) -0.014(9) 0.018(9) 0.033(9)
C62A 0.085(15) 0.076(11) 0.039(11) -0.013(8) 0.012(11) 0.051(10)
C63A 0.080(15) 0.081(13) 0.046(12) 0.007(10) 0.008(11) 0.048(10)
C64A 0.073(14) 0.054(11) 0.030(10) 0.002(8) 0.013(10) 0.032(9)
C65A 0.070(11) 0.032(12) 0.045(10) -0.007(8) 0.022(9) 0.021(8)
C66A 0.071(11) 0.013(10) 0.074(12) -0.009(9) 0.030(9) 0.011(8)
C67A 0.11(2) 0.070(18) 0.15(3) 0.005(16) 0.08(2) 0.045(16)
C68 0.079(7) 0.076(8) 0.103(12) 0.056(9) 0.039(8) 0.029(7)
C69 0.076(7) 0.063(8) 0.102(13) 0.058(9) 0.039(9) 0.030(7)
C70 0.079(8) 0.069(9) 0.109(13) 0.051(10) 0.040(9) 0.032(7)
C71 0.083(8) 0.070(9) 0.106(14) 0.058(10) 0.040(9) 0.036(7)
C72 0.078(8) 0.077(10) 0.100(13) 0.061(9) 0.034(9) 0.035(7)
C73 0.074(7) 0.077(9) 0.102(13) 0.058(9) 0.036(8) 0.028(7)
C74 0.114(17) 0.091(16) 0.105(15) 0.047(12) 0.046(13) 0.032(14)
C68A 0.075(7) 0.068(9) 0.096(13) 0.053(9) 0.047(8) 0.037(7)
C69A 0.071(8) 0.073(9) 0.103(13) 0.052(9) 0.042(9) 0.032(7)
C70A 0.080(9) 0.077(10) 0.103(14) 0.044(10) 0.037(10) 0.033(8)
C71A 0.085(9) 0.069(10) 0.100(14) 0.050(10) 0.043(9) 0.041(8)
C72A 0.076(9) 0.063(9) 0.100(14) 0.053(10) 0.045(9) 0.041(7)
C73A 0.070(7) 0.065(9) 0.101(13) 0.053(9) 0.046(8) 0.037(7)
C74A 0.099(15) 0.070(13) 0.105(15) 0.050(12) 0.060(12) 0.040(12)

loop_
_atom_type_symbol
_atom_type_description
_atom_type_scat_dispersion_real
_atom_type_scat_dispersion_imag
_atom_type_scat_source
C C 0.0181 0.0091 'International Tables Vol C Tables 4.2.6.8 and 6.1.1.4'
H H 0.0000 0.0000 'International Tables Vol C Tables 4.2.6.8 and 6.1.1.4'
B B 0.0090 0.0039 'International Tables Vol C Tables 4.2.6.8 and 6.1.1.4'
Dy Dy -9.8046 9.8477 'International Tables Vol C Tables 4.2.6.8 and 6.1.1.4'

loop_
_exptl_crystal_face_index_h
_exptl_crystal_face_index_k
_exptl_crystal_face_index_l
_exptl_crystal_face_perp_dist
-9 9 6 0.0341
2 -9 8 0.0266
-10 4 5 0.0291
-5 -5 0 0.0396
-8 2 12 0.0332
1 7 -10 0.0200
3 -7 -10 0.0642
9 -4 2 0.0562
2 4 9 0.0433
9 -6 -9 0.0752

loop_
_geom_angle_atom_site_label_1
_geom_angle_atom_site_label_2
_geom_angle_atom_site_label_3
_geom_angle
_geom_angle_site_symmetry_1
_geom_angle_site_symmetry_3
_geom_angle_publ_flag
C1 Dy1 C5 31.5(2) . . ?
C1 Dy1 H1C 138.3(12) . . ?
C1 Dy1 H1D 100.1(11) . . ?
C1 Dy1 H2A 127.2(15) . . ?
C1 Dy1 H2D 120.8(12) . . ?
C1 Dy1 H3C 76.9(15) . . ?
C1 Dy1 H3D 76.7(15) . . ?
C1 Dy1 B6 103.9(3) . . ?
C1 Dy1 H6D 84.2(9) . . ?
C1 Dy1 H6F 124.0(9) . . ?
C2 Dy1 C1 31.3(3) . . ?
C2 Dy1 C3 31.6(2) . . ?
C2 Dy1 C4 51.8(2) . . ?
C2 Dy1 C5 52.0(2) . . ?
C2 Dy1 H1C 160.5(7) . . ?
C2 Dy1 H1D 117.2(8) . . ?
C2 Dy1 H2A 107.2(18) . . ?
C2 Dy1 H2D 89.7(12) . . ?
C2 Dy1 H3C 95.0(12) . . ?
C2 Dy1 H3D 107.3(16) . . ?
C2 Dy1 B6 89.9(3) . . ?
C2 Dy1 H6D 70.0(9) . . ?
C2 Dy1 H6F 111.2(6) . . ?
C3 Dy1 C1 51.8(2) . . ?
C3 Dy1 C5 51.7(2) . . ?
C3 Dy1 H1C 132.6(12) . . ?
C3 Dy1 H1D 95.7(11) . . ?
C3 Dy1 H2A 77.7(17) . . ?
C3 Dy1 H2D 74.8(17) . . ?
C3 Dy1 H3C 125.8(13) . . ?
C3 Dy1 H3D 123.6(12) . . ?
C3 Dy1 B6 108.9(3) . . ?
C3 Dy1 H6D 92.6(13) . . ?
C3 Dy1 H6F 126.1(12) . . ?
C4 Dy1 C1 51.7(2) . . ?
C4 Dy1 C3 31.0(2) . . ?
C4 Dy1 C5 31.2(3) . . ?
C4 Dy1 H1C 108.9(7) . . ?
C4 Dy1 H1D 66.9(9) . . ?
C4 Dy1 H2A 77.7(12) . . ?
C4 Dy1 H2D 95.4(18) . . ?
C4 Dy1 H3C 125.0(17) . . ?
C4 Dy1 H3D 100.8(8) . . ?
C4 Dy1 B6 139.3(3) . . ?
C4 Dy1 H6D 121.0(11) . . ?
C4 Dy1 H6F 156.9(13) . . ?
C5 Dy1 H1C 111.1(8) . . ?
C5 Dy1 H1D 69.3(9) . . ?
C5 Dy1 H2A 106.7(10) . . ?
C5 Dy1 H2D 125.0(18) . . ?
C5 Dy1 H3C 94.4(17) . . ?
C5 Dy1 H3D 72.8(10) . . ?
C5 Dy1 B6 135.4(3) . . ?
C5 Dy1 H6D 115.6(9) . . ?
C5 Dy1 H6F 154.8(11) . . ?
H1C Dy1 H1D 43.6(8) . . ?
H1C Dy1 H2A 66(2) . . ?
H1C Dy1 H2D 95.0(17) . . ?
H1C Dy1 H3C 96.1(18) . . ?
H1C Dy1 H3D 72(2) . . ?
H1C Dy1 H6D 129.5(10) . . ?
H1C Dy1 H6F 87.9(9) . . ?
H1D Dy1 H2A 67(2) . . ?
H1D Dy1 H2D 110(2) . . ?
H1D Dy1 H3C 111.1(19) . . ?
H1D Dy1 H3D 70(2) . . ?
H1D Dy1 H6D 171.7(19) . . ?
H1D Dy1 H6F 131.5(9) . . ?
H2A Dy1 H2D 42.2(9) . . ?
H2A Dy1 H3C 156(2) . . ?
H2A Dy1 H3D 134(2) . . ?
H2A Dy1 H6D 115.6(19) . . ?
H2A Dy1 H6F 95.9(16) . . ?
H2D Dy1 H3C 131(2) . . ?
H2D Dy1 H3D 162(2) . . ?
H2D Dy1 H6D 74(2) . . ?
H2D Dy1 H6F 67(2) . . ?
H3C Dy1 H3D 42.2(9) . . ?
H3C Dy1 H6D 63(2) . . ?
H3C Dy1 H6F 66(2) . . ?
H3D Dy1 H6D 105(2) . . ?
H3D Dy1 H6F 99.5(17) . . ?
B6 Dy1 H1C 109.4(6) . . ?
B6 Dy1 H1D 153.0(8) . . ?
B6 Dy1 H2A 106.2(6) . . ?
B6 Dy1 H2D 68.0(15) . . ?
B6 Dy1 H3C 63.4(13) . . ?
B6 Dy1 H3D 103.9(6) . . ?
B6 Dy1 H6D 20.4(7) . . ?
B6 Dy1 H6F 21.6(5) . . ?
H6D Dy1 H6F 42.0(8) . . ?
C11 Dy2 B4 115.5(3) . . ?
C11 Dy2 H4A 130.5(15) . . ?
C11 Dy2 H4B 97.0(11) . . ?
C11 Dy2 H5A 88.5(14) . . ?
C11 Dy2 H5B 123.9(11) . . ?
C11 Dy2 H6E 130.9(14) . . ?
C12 Dy2 C11 31.2(3) . . ?
C12 Dy2 C15 51.5(3) . . ?
C12 Dy2 B1 95.2(3) . 2_676 ?
C12 Dy2 B4 90.7(3) . . ?
C12 Dy2 H4A 110.7(9) . . ?
C12 Dy2 H4B 69.9(8) . . ?
C12 Dy2 H5A 116.0(11) . . ?
C12 Dy2 H5B 155.1(11) . . ?
C12 Dy2 H6E 105.0(10) . . ?
C13 Dy2 C11 51.9(2) . . ?
C13 Dy2 C12 31.8(2) . . ?
C13 Dy2 C14 31.7(3) . . ?
C13 Dy2 C15 51.9(3) . . ?
C13 Dy2 B1 126.9(3) . 2_676 ?
C13 Dy2 B4 96.9(3) . . ?
C13 Dy2 H4A 118.2(7) . . ?
C13 Dy2 H4B 76.8(9) . . ?
C13 Dy2 H5A 108.3(10) . . ?
C13 Dy2 H5B 149.1(10) . . ?
C13 Dy2 H6E 79.0(13) . . ?
C14 Dy2 C11 51.7(2) . . ?
C14 Dy2 C12 52.3(2) . . ?
C14 Dy2 C15 31.5(3) . . ?
C14 Dy2 B1 130.6(3) . 2_676 ?
C14 Dy2 B4 127.5(3) . . ?
C14 Dy2 H4A 147.5(10) . . ?
C14 Dy2 H4B 108.3(10) . . ?
C14 Dy2 H5A 76.7(10) . . ?
C14 Dy2 H5B 118.3(8) . . ?
C14 Dy2 H6E 86.6(17) . . ?
C15 Dy2 C11 30.6(2) . . ?
C15 Dy2 B4 142.2(3) . . ?
C15 Dy2 H4A 160.8(13) . . ?
C15 Dy2 H4B 121.2(7) . . ?
C15 Dy2 H5A 64.7(10) . . ?
C15 Dy2 H5B 107.3(6) . . ?
C15 Dy2 H6E 117.8(18) . . ?
B1 Dy2 C11 80.9(3) 2_676 . ?
B1 Dy2 C15 100.2(3) 2_676 . ?
B1 Dy2 B4 81.3(3) 2_676 . ?
B1 Dy2 H4A 72.2(16) 2_676 . ?
B1 Dy2 H4B 88.0(17) 2_676 . ?
B1 Dy2 H5A 91.0(18) 2_676 . ?
B1 Dy2 H5B 74.4(17) 2_676 . ?
B1 Dy2 H6E 141.9(18) 2_676 . ?
B4 Dy2 H4A 21.6(6) . . ?
B4 Dy2 H4B 21.3(6) . . ?
B4 Dy2 H5A 152.9(10) . . ?
B4 Dy2 H5B 109.4(6) . . ?
B4 Dy2 H6E 66.7(15) . . ?
H4A Dy2 H4B 42.8(8) . . ?
H4A Dy2 H5A 131.5(10) . . ?
H4A Dy2 H5B 87.9(10) . . ?
H4A Dy2 H6E 71(2) . . ?
H4B Dy2 H5A 174.1(13) . . ?
H4B Dy2 H5B 130.7(7) . . ?
H4B Dy2 H6E 70(2) . . ?
H5A Dy2 H5B 43.6(9) . . ?
H5A Dy2 H6E 108(2) . . ?
H5B Dy2 H6E 96.5(17) . . ?
C21 Dy3 H3A 63.1(8) . . ?
C21 Dy3 H3B 106.5(7) . . ?
C21 Dy3 B4 107.1(4) . . ?
C21 Dy3 H4C 104.0(17) . . ?
C21 Dy3 H4D 88.3(11) . . ?
C22 Dy3 C21 31.3(4) . . ?
C22 Dy3 C25 51.9(5) . . ?
C22 Dy3 H3A 77.7(11) . . ?
C22 Dy3 H3B 114.4(12) . . ?
C22 Dy3 B4 137.5(4) . . ?
C22 Dy3 H4C 127.9(15) . . ?
C22 Dy3 H4D 119.5(11) . . ?
C22 Dy3 B5 85.9(4) . 2_676 ?
C23 Dy3 C21 52.1(4) . . ?
C23 Dy3 C22 31.8(4) . . ?
C23 Dy3 C25 52.0(4) . . ?
C23 Dy3 H3A 109.2(10) . . ?
C23 Dy3 H3B 144.3(15) . . ?
C23 Dy3 B4 132.5(4) . . ?
C23 Dy3 H4C 111.5(10) . . ?
C23 Dy3 H4D 129.2(16) . . ?
C23 Dy3 B5 89.4(4) . 2_676 ?
C24 Dy3 C21 51.7(5) . . ?
C24 Dy3 C22 52.1(5) . . ?
C24 Dy3 C23 31.6(4) . . ?
C24 Dy3 C25 31.1(4) . . ?
C24 Dy3 H3A 114.1(8) . . ?
C24 Dy3 H3B 157.1(8) . . ?
C24 Dy3 B4 100.9(4) . . ?
C24 Dy3 H4C 80.8(11) . . ?
C24 Dy3 H4D 100.7(17) . . ?
C24 Dy3 B5 119.6(5) . 2_676 ?
C25 Dy3 C21 31.3(4) . . ?
C25 Dy3 H3A 86.0(10) . . ?
C25 Dy3 H3B 126.7(9) . . ?
C25 Dy3 B4 87.5(4) . . ?
C25 Dy3 H4C 76.5(16) . . ?
C25 Dy3 H4D 77.4(15) . . ?
C25 Dy3 B5 137.3(4) . 2_676 ?
C21A Dy3 C22A 30.7(4) . . ?
C21A Dy3 C23A 51.8(5) . . ?
C21A Dy3 H3A 67.1(10) . . ?
C21A Dy3 H3B 107.3(10) . . ?
C21A Dy3 B4 126.2(5) . . ?
C21A Dy3 H4C 121.7(17) . . ?
C21A Dy3 H4D 106.6(10) . . ?
C22A Dy3 H3A 95.5(12) . . ?
C22A Dy3 H3B 128.7(15) . . ?
C22A Dy3 H4C 124.7(12) . . ?
C22A Dy3 H4D 131.5(14) . . ?
C23A Dy3 C22A 30.9(4) . . ?
C23A Dy3 H3A 118.0(8) . . ?
C23A Dy3 H3B 158.7(12) . . ?
C23A Dy3 B4 117.3(5) . . ?
C23A Dy3 H4C 95.6(10) . . ?
C23A Dy3 H4D 118.2(17) . . ?
C24A Dy3 C21A 52.3(4) . . ?
C24A Dy3 C22A 50.8(5) . . ?
C24A Dy3 C23A 30.8(4) . . ?
C24A Dy3 H3A 102.8(9) . . ?
C24A Dy3 H3B 143.9(10) . . ?
C24A Dy3 B4 91.9(4) . . ?
C24A Dy3 H4C 75.1(14) . . ?
C24A Dy3 H4D 87.9(17) . . ?
C25A Dy3 C21A 31.9(4) . . ?
C25A Dy3 C22A 50.9(5) . . ?
C25A Dy3 C23A 51.4(5) . . ?
C25A Dy3 C24A 31.4(4) . . ?
C25A Dy3 H3A 71.8(8) . . ?
C25A Dy3 H3B 114.7(7) . . ?
C25A Dy3 B4 96.2(4) . . ?
C25A Dy3 H4C 90.0(17) . . ?
C25A Dy3 H4D 80.7(13) . . ?
H3A Dy3 H3B 43.5(8) . . ?
H3A Dy3 H4C 108(2) . . ?
H3A Dy3 H4D 66.9(19) . . ?
H3B Dy3 H4C 100.9(17) . . ?
H3B Dy3 H4D 69(2) . . ?
B4 Dy3 C22A 142.5(4) . . ?
B4 Dy3 H3A 88.6(17) . . ?
B4 Dy3 H3B 77.4(17) . . ?
B4 Dy3 H4C 23.8(5) . . ?
B4 Dy3 H4D 23.6(5) . . ?
H4C Dy3 H4D 41.7(10) . . ?
B5 Dy3 C21 112.8(5) 2_676 . ?
B5 Dy3 C22A 82.1(4) 2_676 . ?
B5 Dy3 C23A 102.0(5) 2_676 . ?
B5 Dy3 H3A 91.5(16) 2_676 . ?
B5 Dy3 H3B 72.4(16) 2_676 . ?
B5 Dy3 B4 135.1(3) 2_676 . ?
B5 Dy3 H4C 143.1(17) 2_676 . ?
B5 Dy3 H4D 139.5(17) 2_676 . ?
C2 C1 Dy1 73.9(5) . . ?
C2 C1 C5 108.0(7) . . ?
C2 C1 C6 125.4(8) . . ?
C5 C1 Dy1 74.6(5) . . ?
C5 C1 C6 126.1(9) . . ?
C6 C1 Dy1 123.4(6) . . ?
C1 C2 Dy1 74.8(5) . . ?
C1 C2 C3 107.8(7) . . ?
C1 C2 C7 126.8(8) . . ?
C3 C2 Dy1 74.6(4) . . ?
C3 C2 C7 124.8(8) . . ?
C7 C2 Dy1 123.4(5) . . ?
C2 C3 Dy1 73.9(4) . . ?
C2 C3 C8 125.1(8) . . ?
C4 C3 Dy1 74.4(4) . . ?
C4 C3 C2 107.9(7) . . ?
C4 C3 C8 126.7(8) . . ?
C8 C3 Dy1 122.2(6) . . ?
C3 C4 Dy1 74.5(4) . . ?
C3 C4 C5 109.0(7) . . ?
C3 C4 C9 125.5(9) . . ?
C5 C4 Dy1 74.9(5) . . ?
C5 C4 C9 125.2(8) . . ?
C9 C4 Dy1 122.8(6) . . ?
C1 C5 Dy1 73.9(5) . . ?
C1 C5 C10 125.1(9) . . ?
C4 C5 Dy1 73.9(5) . . ?
C4 C5 C1 107.3(7) . . ?
C4 C5 C10 127.3(8) . . ?
C10 C5 Dy1 122.9(6) . . ?
C1 C6 H6A 109.5 . . ?
C1 C6 H6B 109.5 . . ?
C1 C6 H6C 109.5 . . ?
H6A C6 H6B 109.5 . . ?
H6A C6 H6C 109.5 . . ?
H6B C6 H6C 109.5 . . ?
C2 C7 H7A 109.5 . . ?
C2 C7 H7B 109.5 . . ?
C2 C7 H7C 109.5 . . ?
H7A C7 H7B 109.5 . . ?
H7A C7 H7C 109.5 . . ?
H7B C7 H7C 109.5 . . ?
C3 C8 H8A 109.5 . . ?
C3 C8 H8B 109.5 . . ?
C3 C8 H8C 109.5 . . ?
H8A C8 H8B 109.5 . . ?
H8A C8 H8C 109.5 . . ?
H8B C8 H8C 109.5 . . ?
C4 C9 H9A 109.5 . . ?
C4 C9 H9B 109.5 . . ?
C4 C9 H9C 109.5 . . ?
H9A C9 H9B 109.5 . . ?
H9A C9 H9C 109.5 . . ?
H9B C9 H9C 109.5 . . ?
C5 C10 H10A 109.5 . . ?
C5 C10 H10B 109.5 . . ?
C5 C10 H10C 109.5 . . ?
H10A C10 H10B 109.5 . . ?
H10A C10 H10C 109.5 . . ?
H10B C10 H10C 109.5 . . ?
C12 C11 Dy2 72.8(4) . . ?
C12 C11 C16 125.0(8) . . ?
C15 C11 Dy2 74.4(4) . . ?
C15 C11 C12 108.4(7) . . ?
C15 C11 C16 126.3(8) . . ?
C16 C11 Dy2 124.2(5) . . ?
C11 C12 Dy2 76.0(4) . . ?
C11 C12 C13 107.4(7) . . ?
C11 C12 C17 125.4(7) . . ?
C13 C12 Dy2 72.5(4) . . ?
C13 C12 C17 126.9(8) . . ?
C17 C12 Dy2 121.9(5) . . ?
C12 C13 Dy2 75.7(4) . . ?
C12 C13 C18 125.7(8) . . ?
C14 C13 Dy2 74.6(4) . . ?
C14 C13 C12 108.1(7) . . ?
C14 C13 C18 125.9(8) . . ?
C18 C13 Dy2 120.3(5) . . ?
C13 C14 Dy2 73.7(4) . . ?
C13 C14 C15 107.9(7) . . ?
C13 C14 C19 127.2(9) . . ?
C15 C14 Dy2 76.7(4) . . ?
C15 C14 C19 124.5(9) . . ?
C19 C14 Dy2 121.8(5) . . ?
C11 C15 Dy2 75.0(4) . . ?
C11 C15 C14 108.2(7) . . ?
C11 C15 C20 124.3(9) . . ?
C14 C15 Dy2 71.8(4) . . ?
C14 C15 C20 127.4(9) . . ?
C20 C15 Dy2 122.4(5) . . ?
C11 C16 H16A 109.5 . . ?
C11 C16 H16B 109.5 . . ?
C11 C16 H16C 109.5 . . ?
H16A C16 H16B 109.5 . . ?
H16A C16 H16C 109.5 . . ?
H16B C16 H16C 109.5 . . ?
C12 C17 H17A 109.5 . . ?
C12 C17 H17B 109.5 . . ?
C12 C17 H17C 109.5 . . ?
H17A C17 H17B 109.5 . . ?
H17A C17 H17C 109.5 . . ?
H17B C17 H17C 109.5 . . ?
C13 C18 H18A 109.5 . . ?
C13 C18 H18B 109.5 . . ?
C13 C18 H18C 109.5 . . ?
H18A C18 H18B 109.5 . . ?
H18A C18 H18C 109.5 . . ?
H18B C18 H18C 109.5 . . ?
C14 C19 H19A 109.5 . . ?
C14 C19 H19B 109.5 . . ?
C14 C19 H19C 109.5 . . ?
H19A C19 H19B 109.5 . . ?
H19A C19 H19C 109.5 . . ?
H19B C19 H19C 109.5 . . ?
C15 C20 H20A 109.5 . . ?
C15 C20 H20B 109.5 . . ?
C15 C20 H20C 109.5 . . ?
H20A C20 H20B 109.5 . . ?
H20A C20 H20C 109.5 . . ?
H20B C20 H20C 109.5 . . ?
C22 C21 Dy3 72.7(11) . . ?
C22 C21 C25 107.4(12) . . ?
C22 C21 C26 126.7(18) . . ?
C25 C21 Dy3 73.4(10) . . ?
C25 C21 C26 125.5(17) . . ?
C26 C21 Dy3 124.6(14) . . ?
C21 C22 Dy3 76.0(11) . . ?
C21 C22 C23 108.2(12) . . ?
C21 C22 C27 125.1(17) . . ?
C23 C22 Dy3 73.6(11) . . ?
C23 C22 C27 126.0(17) . . ?
C27 C22 Dy3 123.7(14) . . ?
C22 C23 Dy3 74.6(11) . . ?
C22 C23 C28 126.7(17) . . ?
C24 C23 Dy3 73.1(11) . . ?
C24 C23 C22 106.8(11) . . ?
C24 C23 C28 126.3(17) . . ?
C28 C23 Dy3 121.5(13) . . ?
C23 C24 Dy3 75.3(11) . . ?
C23 C24 C29 125.3(17) . . ?
C25 C24 Dy3 76.8(10) . . ?
C25 C24 C23 109.8(12) . . ?
C25 C24 C29 124.6(17) . . ?
C29 C24 Dy3 120.7(13) . . ?
C21 C25 Dy3 75.2(10) . . ?
C21 C25 C30 125.4(17) . . ?
C24 C25 Dy3 72.1(10) . . ?
C24 C25 C21 107.7(12) . . ?
C24 C25 C30 126.8(18) . . ?
C30 C25 Dy3 121.1(12) . . ?
C21 C26 H26A 109.5 . . ?
C21 C26 H26B 109.5 . . ?
C21 C26 H26C 109.5 . . ?
H26A C26 H26B 109.5 . . ?
H26A C26 H26C 109.5 . . ?
H26B C26 H26C 109.5 . . ?
C22 C27 H27A 109.5 . . ?
C22 C27 H27B 109.5 . . ?
C22 C27 H27C 109.5 . . ?
H27A C27 H27B 109.5 . . ?
H27A C27 H27C 109.5 . . ?
H27B C27 H27C 109.5 . . ?
C23 C28 H28A 109.5 . . ?
C23 C28 H28B 109.5 . . ?
C23 C28 H28C 109.5 . . ?
H28A C28 H28B 109.5 . . ?
H28A C28 H28C 109.5 . . ?
H28B C28 H28C 109.5 . . ?
C24 C29 H29A 109.5 . . ?
C24 C29 H29B 109.5 . . ?
C24 C29 H29C 109.5 . . ?
H29A C29 H29B 109.5 . . ?
H29A C29 H29C 109.5 . . ?
H29B C29 H29C 109.5 . . ?
C25 C30 H30A 109.5 . . ?
C25 C30 H30B 109.5 . . ?
C25 C30 H30C 109.5 . . ?
H30A C30 H30B 109.5 . . ?
H30A C30 H30C 109.5 . . ?
H30B C30 H30C 109.5 . . ?
C22A C21A Dy3 77.5(12) . . ?
C22A C21A C25A 106.3(12) . . ?
C22A C21A C26A 126.1(18) . . ?
C25A C21A Dy3 72.6(10) . . ?
C25A C21A C26A 126.6(18) . . ?
C26A C21A Dy3 123.9(13) . . ?
C21A C22A Dy3 71.8(12) . . ?
C21A C22A C23A 108.7(13) . . ?
C21A C22A C27A 125.2(19) . . ?
C23A C22A Dy3 72.7(12) . . ?
C23A C22A C27A 126.1(19) . . ?
C27A C22A Dy3 121.5(16) . . ?
C22A C23A Dy3 76.4(12) . . ?
C22A C23A C28A 125.5(19) . . ?
C24A C23A Dy3 73.1(12) . . ?
C24A C23A C22A 107.8(13) . . ?
C24A C23A C28A 126.3(19) . . ?
C28A C23A Dy3 122.1(15) . . ?
C23A C24A Dy3 76.1(12) . . ?
C23A C24A C25A 108.3(12) . . ?
C23A C24A C29A 126.7(18) . . ?
C25A C24A Dy3 73.3(11) . . ?
C25A C24A C29A 124.9(18) . . ?
C29A C24A Dy3 119.5(15) . . ?
C21A C25A Dy3 75.5(11) . . ?
C21A C25A C30A 123.9(17) . . ?
C24A C25A Dy3 75.2(12) . . ?
C24A C25A C21A 108.8(12) . . ?
C24A C25A C30A 127.0(17) . . ?
C30A C25A Dy3 121.1(13) . . ?
C21A C26A H26D 109.5 . . ?
C21A C26A H26E 109.5 . . ?
C21A C26A H26F 109.5 . . ?
H26D C26A H26E 109.5 . . ?
H26D C26A H26F 109.5 . . ?
H26E C26A H26F 109.5 . . ?
C22A C27A H27D 109.5 . . ?
C22A C27A H27E 109.5 . . ?
C22A C27A H27F 109.5 . . ?
H27D C27A H27E 109.5 . . ?
H27D C27A H27F 109.5 . . ?
H27E C27A H27F 109.5 . . ?
C23A C28A H28D 109.5 . . ?
C23A C28A H28E 109.5 . . ?
C23A C28A H28F 109.5 . . ?
H28D C28A H28E 109.5 . . ?
H28D C28A H28F 109.5 . . ?
H28E C28A H28F 109.5 . . ?
C24A C29A H29D 109.5 . . ?
C24A C29A H29E 109.5 . . ?
C24A C29A H29F 109.5 . . ?
H29D C29A H29E 109.5 . . ?
H29D C29A H29F 109.5 . . ?
H29E C29A H29F 109.5 . . ?
C25A C30A H30D 109.5 . . ?
C25A C30A H30E 109.5 . . ?
C25A C30A H30F 109.5 . . ?
H30D C30A H30E 109.5 . . ?
H30D C30A H30F 109.5 . . ?
H30E C30A H30F 109.5 . . ?
Dy2 B1 H1A 64(4) 2_676 . ?
Dy2 B1 H1B 67(4) 2_676 . ?
Dy2 B1 H1C 80(4) 2_676 . ?
Dy2 B1 H1D 170(4) 2_676 . ?
H1A B1 H1B 109.3(16) . . ?
H1A B1 H1C 109.0(16) . . ?
H1A B1 H1D 109.7(16) . . ?
H1B B1 H1C 109.3(16) . . ?
H1B B1 H1D 109.7(16) . . ?
H1C B1 H1D 109.9(16) . . ?
Dy3 B2 H2A 124(4) 2_676 . ?
Dy3 B2 H2B 56(4) 2_676 . ?
Dy3 B2 H2C 54(4) 2_676 . ?
Dy3 B2 H2D 127(4) 2_676 . ?
H2A B2 H2B 109.2(16) . . ?
H2A B2 H2C 109.0(16) . . ?
H2A B2 H2D 109.2(16) . . ?
H2B B2 H2C 109.7(16) . . ?
H2B B2 H2D 109.8(16) . . ?
H2C B2 H2D 109.9(16) . . ?
Dy3 B3 H3A 53(4) . . ?
Dy3 B3 H3B 57(4) . . ?
Dy3 B3 H3C 122(4) . . ?
Dy3 B3 H3D 129(4) . . ?
H3A B3 H3B 109.9(16) . . ?
H3A B3 H3C 109.6(16) . . ?
H3A B3 H3D 109.5(16) . . ?
H3B B3 H3C 109.5(16) . . ?
H3B B3 H3D 109.5(16) . . ?
H3C B3 H3D 108.9(16) . . ?
Dy2 B4 H4A 57(4) . . ?
Dy2 B4 H4B 54(4) . . ?
Dy2 B4 H4C 132(4) . . ?
Dy2 B4 H4D 118(4) . . ?
Dy3 B4 Dy2 133.7(4) . . ?
Dy3 B4 H4A 77(4) . . ?
Dy3 B4 H4B 171(4) . . ?
Dy3 B4 H4C 63(4) . . ?
Dy3 B4 H4D 71(4) . . ?
H4A B4 H4B 109.7(16) . . ?
H4A B4 H4C 109.1(16) . . ?
H4A B4 H4D 109.3(16) . . ?
H4B B4 H4C 109.4(16) . . ?
H4B B4 H4D 109.9(16) . . ?
H4C B4 H4D 109.4(16) . . ?
Dy3 B5 H5A 173(4) 2_676 . ?
Dy3 B5 H5B 77(4) 2_676 . ?
Dy3 B5 H5C 68(4) 2_676 . ?
Dy3 B5 H5D 66(4) 2_676 . ?
H5A B5 H5B 109.9(16) . . ?
H5A B5 H5C 109.4(16) . . ?
H5A B5 H5D 109.6(16) . . ?
H5B B5 H5C 109.3(16) . . ?
H5B B5 H5D 109.6(16) . . ?
H5C B5 H5D 109.0(16) . . ?
Dy1 B6 H6D 50(4) . . ?
Dy1 B6 H6E 128(4) . . ?
Dy1 B6 H6F 60(4) . . ?
Dy1 B6 H6G 123(4) . . ?
H6D B6 H6E 109.9(16) . . ?
H6D B6 H6F 110.1(16) . . ?
H6D B6 H6G 110.0(17) . . ?
H6E B6 H6F 109.0(16) . . ?
H6E B6 H6G 108.7(16) . . ?
H6F B6 H6G 109.1(16) . . ?
C31 Dy4 C34 51.5(3) . . ?
C31 Dy4 C35 31.3(3) . . ?
C31 Dy4 H7F 96.2(16) . . ?
C31 Dy4 H7G 80.5(11) . . ?
C31 Dy4 B8 120.4(3) . 2_687 ?
C31 Dy4 H11B 156.9(11) . . ?
C31 Dy4 H11C 117.1(7) . . ?
C31 Dy4 B12 90.4(3) . 2_687 ?
C32 Dy4 C31 31.2(3) . . ?
C32 Dy4 C33 31.5(2) . . ?
C32 Dy4 C34 51.8(3) . . ?
C32 Dy4 C35 51.8(3) . . ?
C32 Dy4 H7F 120.7(15) . . ?
C32 Dy4 H7G 111.6(11) . . ?
C32 Dy4 B8 92.8(3) . 2_687 ?
C32 Dy4 H11B 144.1(10) . . ?
C32 Dy4 H11C 104.6(7) . . ?
C32 Dy4 B12 100.9(3) . 2_687 ?
C33 Dy4 C31 51.8(2) . . ?
C33 Dy4 C34 31.3(3) . . ?
C33 Dy4 C35 51.9(3) . . ?
C33 Dy4 H7F 107.1(10) . . ?
C33 Dy4 H7G 123.8(15) . . ?
C33 Dy4 B8 93.5(3) . 2_687 ?
C33 Dy4 H11B 114.2(8) . . ?
C33 Dy4 H11C 73.2(7) . . ?
C33 Dy4 B12 132.2(3) . 2_687 ?
C34 Dy4 C35 31.2(3) . . ?
C34 Dy4 H7F 76.1(10) . . ?
C34 Dy4 H7G 97.7(16) . . ?
C34 Dy4 B8 121.9(3) . 2_687 ?
C34 Dy4 H11B 106.3(8) . . ?
C34 Dy4 H11C 65.8(8) . . ?
C34 Dy4 B12 141.1(3) . 2_687 ?
C35 Dy4 H7F 69.1(15) . . ?
C35 Dy4 H7G 71.8(15) . . ?
C35 Dy4 B8 143.3(3) . 2_687 ?
C35 Dy4 H11B 126.3(13) . . ?
C35 Dy4 H11C 92.8(11) . . ?
C35 Dy4 B12 111.6(3) . 2_687 ?
H7F Dy4 H7G 43.9(9) . . ?
H7F Dy4 H11B 69(2) . . ?
H7F Dy4 H11C 70.9(19) . . ?
H7G Dy4 H11B 98.2(17) . . ?
H7G Dy4 H11C 114.6(18) . . ?
B8 Dy4 H7F 143.1(17) 2_687 . ?
B8 Dy4 H7G 140.3(16) 2_687 . ?
B8 Dy4 H11B 75.0(16) 2_687 . ?
B8 Dy4 H11C 86.9(16) 2_687 . ?
B8 Dy4 B12 81.1(3) 2_687 2_687 ?
H11B Dy4 H11C 42.4(8) . . ?
B12 Dy4 H7F 104.8(6) 2_687 . ?
B12 Dy4 H7G 64.3(13) 2_687 . ?
B12 Dy4 H11B 110.1(7) 2_687 . ?
B12 Dy4 H11C 152.3(7) 2_687 . ?
C41 Dy5 C42 31.8(3) . . ?
C41 Dy5 C43 52.0(3) . . ?
C41 Dy5 C44 51.6(3) . . ?
C41 Dy5 C45 32.3(3) . . ?
C41 Dy5 H7D 142.8(9) . . ?
C41 Dy5 H7E 103.3(9) . . ?
C41 Dy5 B8 102.5(3) . . ?
C41 Dy5 H8D 84.2(10) . . ?
C41 Dy5 H8F 121.8(9) . . ?
C41 Dy5 H9E 120.6(15) . . ?
C41 Dy5 H9F 114.8(12) . . ?
C41 Dy5 H10D 84.9(16) . . ?
C41 Dy5 H10E 77.3(14) . . ?
C42 Dy5 C43 31.2(3) . . ?
C42 Dy5 C44 51.4(2) . . ?
C42 Dy5 H7D 113.2(7) . . ?
C42 Dy5 H7E 71.8(8) . . ?
C42 Dy5 B8 134.2(3) . . ?
C42 Dy5 H8D 115.7(9) . . ?
C42 Dy5 H8F 152.5(11) . . ?
C42 Dy5 H9E 104.2(9) . . ?
C42 Dy5 H9F 124.0(16) . . ?
C42 Dy5 H10D 76.5(12) . . ?
C42 Dy5 H10E 91.6(17) . . ?
C43 Dy5 C44 30.9(3) . . ?
C43 Dy5 H7D 106.5(7) . . ?
C43 Dy5 H7E 66.3(9) . . ?
C43 Dy5 B8 139.7(3) . . ?
C43 Dy5 H8D 120.5(8) . . ?
C43 Dy5 H8F 158.3(11) . . ?
C43 Dy5 H9E 73.7(11) . . ?
C43 Dy5 H9F 96.4(16) . . ?
C43 Dy5 H10D 101.9(8) . . ?
C43 Dy5 H10E 122.7(17) . . ?
C44 Dy5 H7D 127.5(11) . . ?
C44 Dy5 H7E 94.0(11) . . ?
C44 Dy5 B8 109.7(3) . . ?
C44 Dy5 H8D 91.9(11) . . ?
C44 Dy5 H8F 127.4(11) . . ?
C44 Dy5 H9E 69.7(16) . . ?
C44 Dy5 H9F 72.8(16) . . ?
C44 Dy5 H10D 127.9(12) . . ?
C44 Dy5 H10E 127.8(12) . . ?
C45 Dy5 C42 52.3(2) . . ?
C45 Dy5 C43 51.3(3) . . ?
C45 Dy5 C44 30.2(3) . . ?
C45 Dy5 H7D 157.0(9) . . ?
C45 Dy5 H7E 117.3(8) . . ?
C45 Dy5 B8 90.0(3) . . ?
C45 Dy5 H8D 70.0(8) . . ?
C45 Dy5 H8F 111.0(6) . . ?
C45 Dy5 H9E 96.5(17) . . ?
C45 Dy5 H9F 82.5(12) . . ?
C45 Dy5 H10D 117.1(16) . . ?
C45 Dy5 H10E 99.7(10) . . ?
H7D Dy5 H7E 42.4(8) . . ?
H7D Dy5 H8D 130.0(8) . . ?
H7D Dy5 H8F 88.9(9) . . ?
H7D Dy5 H9E 68(2) . . ?
H7D Dy5 H9F 95.8(15) . . ?
H7D Dy5 H10D 69(2) . . ?
H7D Dy5 H10E 98.5(16) . . ?
H7E Dy5 H8D 172.4(12) . . ?
H7E Dy5 H8F 131.2(8) . . ?
H7E Dy5 H9E 69.4(19) . . ?
H7E Dy5 H9F 112.7(17) . . ?
H7E Dy5 H10D 66.6(19) . . ?
H7E Dy5 H10E 108.9(19) . . ?
B8 Dy5 H7D 110.0(6) . . ?
B8 Dy5 H7E 152.4(8) . . ?
B8 Dy5 H8D 20.1(7) . . ?
B8 Dy5 H8F 21.2(5) . . ?
B8 Dy5 H9E 105.1(6) . . ?
B8 Dy5 H9F 63.9(13) . . ?
B8 Dy5 H10D 106.3(6) . . ?
B8 Dy5 H10E 67.8(14) . . ?
H8D Dy5 H8F 41.3(8) . . ?
H8D Dy5 H9E 108.3(19) . . ?
H8D Dy5 H9F 64.5(18) . . ?
H8D Dy5 H10D 113.1(19) . . ?
H8D Dy5 H10E 71.0(19) . . ?
H8F Dy5 H9E 99.1(16) . . ?
H8F Dy5 H9F 66(2) . . ?
H8F Dy5 H10D 97.9(16) . . ?
H8F Dy5 H10E 68(2) . . ?
H9E Dy5 H9F 43.8(10) . . ?
H9E Dy5 H10D 133(2) . . ?
H9E Dy5 H10E 162(2) . . ?
H9F Dy5 H10D 159(2) . . ?
H9F Dy5 H10E 132(2) . . ?
H10D Dy5 H10E 42.3(9) . . ?
C51 Dy6 H9D 108.7(7) . . ?
C51 Dy6 H9G 66.5(9) . . ?
C51 Dy6 B10 140.6(3) . 2_687 ?
C51 Dy6 H11A 99.4(10) . . ?
C51 Dy6 H11D 121.3(17) . . ?
C51 Dy6 H12A 77.3(10) . . ?
C51 Dy6 H12B 117.7(10) . . ?
C51 Dy6 H12D 95.7(17) . . ?
C52 Dy6 C51 31.5(3) . . ?
C52 Dy6 C55 51.8(3) . . ?
C52 Dy6 H9D 111.9(9) . . ?
C52 Dy6 H9G 71.0(9) . . ?
C52 Dy6 B10 133.0(3) . 2_687 ?
C52 Dy6 H11A 72.8(13) . . ?
C52 Dy6 H11D 90.1(17) . . ?
C52 Dy6 H12A 107.7(9) . . ?
C52 Dy6 H12B 147.5(13) . . ?
C52 Dy6 H12D 124.4(17) . . ?
C53 Dy6 C51 51.7(3) . . ?
C53 Dy6 C52 31.2(3) . . ?
C53 Dy6 C54 31.7(3) . . ?
C53 Dy6 C55 52.0(3) . . ?
C53 Dy6 H9D 139.2(12) . . ?
C53 Dy6 H9G 101.8(10) . . ?
C53 Dy6 B10 101.9(3) . 2_687 ?
C53 Dy6 H11A 80.2(17) . . ?
C53 Dy6 H11D 74.3(15) . . ?
C53 Dy6 H12A 125.0(14) . . ?
C53 Dy6 H12B 158.8(7) . . ?
C53 Dy6 H12D 117.2(11) . . ?
C54 Dy6 C51 51.5(3) . . ?
C54 Dy6 C52 51.9(3) . . ?
C54 Dy6 C55 31.5(3) . . ?
C54 Dy6 H9D 160.3(7) . . ?
C54 Dy6 H9G 117.2(8) . . ?
C54 Dy6 B10 90.2(3) . 2_687 ?
C54 Dy6 H11A 111.6(17) . . ?
C54 Dy6 H11D 94.6(11) . . ?
C54 Dy6 H12A 102.4(16) . . ?
C54 Dy6 H12B 127.4(8) . . ?
C54 Dy6 H12D 85.6(11) . . ?
C55 Dy6 C51 30.8(3) . . ?
C55 Dy6 H9D 131.7(10) . . ?
C55 Dy6 H9G 94.3(11) . . ?
C55 Dy6 B10 111.2(3) . 2_687 ?
C55 Dy6 H11A 124.5(13) . . ?
C55 Dy6 H11D 124.6(13) . . ?
C55 Dy6 H12A 74.0(15) . . ?
C55 Dy6 H12B 108.7(6) . . ?
C55 Dy6 H12D 73.1(16) . . ?
H9D Dy6 H9G 43.3(8) . . ?
H9D Dy6 H11A 67(2) . . ?
H9D Dy6 H11D 96.7(16) . . ?
H9D Dy6 H12A 70(2) . . ?
H9D Dy6 H12B 58.3(19) . . ?
H9D Dy6 H12D 98.5(16) . . ?
H9G Dy6 H11A 67(2) . . ?
H9G Dy6 H11D 110.7(19) . . ?
H9G Dy6 H12A 69.5(19) . . ?
H9G Dy6 H12B 87(2) . . ?
H9G Dy6 H12D 111.3(19) . . ?
B10 Dy6 H9D 109.3(6) 2_687 . ?
B10 Dy6 H9G 152.5(8) 2_687 . ?
B10 Dy6 H11A 104.1(6) 2_687 . ?
B10 Dy6 H11D 63.3(14) 2_687 . ?
B10 Dy6 H12A 107.0(6) 2_687 . ?
B10 Dy6 H12B 75.5(15) 2_687 . ?
B10 Dy6 H12D 69.0(15) 2_687 . ?
H11A Dy6 H11D 44.1(9) . . ?
H11A Dy6 H12A 133(2) . . ?
H11A Dy6 H12B 121.0(18) . . ?
H11A Dy6 H12D 162(2) . . ?
H11D Dy6 H12A 161(2) . . ?
H11D Dy6 H12B 120.8(19) . . ?
H11D Dy6 H12D 132(2) . . ?
H12A Dy6 H12B 40.4(9) . . ?
H12A Dy6 H12D 41.9(9) . . ?
H12B Dy6 H12D 41.9(9) . . ?
C32 C31 Dy4 73.7(5) . . ?
C32 C31 C35 108.7(8) . . ?
C32 C31 C36 125.8(10) . . ?
C35 C31 Dy4 75.4(5) . . ?
C35 C31 C36 125.1(10) . . ?
C36 C31 Dy4 122.2(6) . . ?
C31 C32 Dy4 75.1(5) . . ?
C31 C32 C33 108.1(8) . . ?
C31 C32 C37 127.0(8) . . ?
C33 C32 Dy4 74.3(4) . . ?
C33 C32 C37 124.6(8) . . ?
C37 C32 Dy4 121.7(5) . . ?
C32 C33 Dy4 74.2(4) . . ?
C32 C33 C38 126.5(8) . . ?
C34 C33 Dy4 75.3(5) . . ?
C34 C33 C32 107.7(7) . . ?
C34 C33 C38 125.5(8) . . ?
C38 C33 Dy4 121.1(5) . . ?
C33 C34 Dy4 73.4(4) . . ?
C33 C34 C35 108.5(8) . . ?
C33 C34 C39 124.7(10) . . ?
C35 C34 Dy4 75.1(5) . . ?
C35 C34 C39 126.4(10) . . ?
C39 C34 Dy4 123.0(6) . . ?
C31 C35 Dy4 73.3(5) . . ?
C31 C35 C34 106.9(8) . . ?
C31 C35 C40 124.9(12) . . ?
C34 C35 Dy4 73.6(5) . . ?
C34 C35 C40 127.8(12) . . ?
C40 C35 Dy4 123.8(6) . . ?
C31 C36 H36A 109.5 . . ?
C31 C36 H36B 109.5 . . ?
C31 C36 H36C 109.5 . . ?
H36A C36 H36B 109.5 . . ?
H36A C36 H36C 109.5 . . ?
H36B C36 H36C 109.5 . . ?
C32 C37 H37A 109.5 . . ?
C32 C37 H37B 109.5 . . ?
C32 C37 H37C 109.5 . . ?
H37A C37 H37B 109.5 . . ?
H37A C37 H37C 109.5 . . ?
H37B C37 H37C 109.5 . . ?
C33 C38 H38A 109.5 . . ?
C33 C38 H38B 109.5 . . ?
C33 C38 H38C 109.5 . . ?
H38A C38 H38B 109.5 . . ?
H38A C38 H38C 109.5 . . ?
H38B C38 H38C 109.5 . . ?
C34 C39 H39A 109.5 . . ?
C34 C39 H39B 109.5 . . ?
C34 C39 H39C 109.5 . . ?
H39A C39 H39B 109.5 . . ?
H39A C39 H39C 109.5 . . ?
H39B C39 H39C 109.5 . . ?
C35 C40 H40A 109.5 . . ?
C35 C40 H40B 109.5 . . ?
C35 C40 H40C 109.5 . . ?
H40A C40 H40B 109.5 . . ?
H40A C40 H40C 109.5 . . ?
H40B C40 H40C 109.5 . . ?
C42 C41 Dy5 74.9(5) . . ?
C42 C41 C45 106.3(8) . . ?
C42 C41 C46 126.0(10) . . ?
C45 C41 Dy5 73.9(5) . . ?
C45 C41 C46 127.2(10) . . ?
C46 C41 Dy5 122.1(6) . . ?
C41 C42 Dy5 73.4(5) . . ?
C41 C42 C47 124.8(9) . . ?
C43 C42 Dy5 75.2(4) . . ?
C43 C42 C41 107.8(7) . . ?
C43 C42 C47 127.2(8) . . ?
C47 C42 Dy5 121.3(6) . . ?
C42 C43 Dy5 73.6(4) . . ?
C42 C43 C48 125.4(8) . . ?
C44 C43 Dy5 75.4(5) . . ?
C44 C43 C42 108.1(8) . . ?
C44 C43 C48 126.1(9) . . ?
C48 C43 Dy5 122.5(6) . . ?
C43 C44 Dy5 73.7(4) . . ?
C43 C44 C49 123.1(10) . . ?
C45 C44 Dy5 72.5(5) . . ?
C45 C44 C43 109.0(8) . . ?
C45 C44 C49 127.6(10) . . ?
C49 C44 Dy5 124.0(6) . . ?
C41 C45 Dy5 73.8(5) . . ?
C41 C45 C50 124.5(11) . . ?
C44 C45 Dy5 77.3(5) . . ?
C44 C45 C41 108.6(8) . . ?
C44 C45 C50 126.3(11) . . ?
C50 C45 Dy5 122.0(6) . . ?
C41 C46 H46A 109.5 . . ?
C41 C46 H46B 109.5 . . ?
C41 C46 H46C 109.5 . . ?
H46A C46 H46B 109.5 . . ?
H46A C46 H46C 109.5 . . ?
H46B C46 H46C 109.5 . . ?
C42 C47 H47A 109.5 . . ?
C42 C47 H47B 109.5 . . ?
C42 C47 H47C 109.5 . . ?
H47A C47 H47B 109.5 . . ?
H47A C47 H47C 109.5 . . ?
H47B C47 H47C 109.5 . . ?
C43 C48 H48A 109.5 . . ?
C43 C48 H48B 109.5 . . ?
C43 C48 H48C 109.5 . . ?
H48A C48 H48B 109.5 . . ?
H48A C48 H48C 109.5 . . ?
H48B C48 H48C 109.5 . . ?
C44 C49 H49A 109.5 . . ?
C44 C49 H49B 109.5 . . ?
C44 C49 H49C 109.5 . . ?
H49A C49 H49B 109.5 . . ?
H49A C49 H49C 109.5 . . ?
H49B C49 H49C 109.5 . . ?
C45 C50 H50A 109.5 . . ?
C45 C50 H50B 109.5 . . ?
C45 C50 H50C 109.5 . . ?
H50A C50 H50B 109.5 . . ?
H50A C50 H50C 109.5 . . ?
H50B C50 H50C 109.5 . . ?
C52 C51 Dy6 73.4(5) . . ?
C52 C51 C56 126.5(10) . . ?
C55 C51 Dy6 73.7(5) . . ?
C55 C51 C52 108.1(9) . . ?
C55 C51 C56 125.2(10) . . ?
C56 C51 Dy6 122.6(6) . . ?
C51 C52 Dy6 75.1(5) . . ?
C51 C52 C57 124.9(11) . . ?
C53 C52 Dy6 73.8(5) . . ?
C53 C52 C51 107.8(8) . . ?
C53 C52 C57 127.0(11) . . ?
C57 C52 Dy6 121.5(6) . . ?
C52 C53 Dy6 75.0(5) . . ?
C52 C53 C54 108.2(9) . . ?
C52 C53 C58 125.6(10) . . ?
C54 C53 Dy6 74.4(5) . . ?
C54 C53 C58 125.9(11) . . ?
C58 C53 Dy6 122.1(6) . . ?
C53 C54 Dy6 73.9(5) . . ?
C53 C54 C59 127.0(10) . . ?
C55 C54 Dy6 74.6(5) . . ?
C55 C54 C53 107.5(8) . . ?
C55 C54 C59 125.2(9) . . ?
C59 C54 Dy6 122.0(6) . . ?
C51 C55 Dy6 75.5(5) . . ?
C51 C55 C54 108.4(8) . . ?
C51 C55 C60 128.4(10) . . ?
C54 C55 Dy6 73.9(5) . . ?
C54 C55 C60 122.8(9) . . ?
C60 C55 Dy6 122.4(6) . . ?
C51 C56 H56A 109.5 . . ?
C51 C56 H56B 109.5 . . ?
C51 C56 H56C 109.5 . . ?
H56A C56 H56B 109.5 . . ?
H56A C56 H56C 109.5 . . ?
H56B C56 H56C 109.5 . . ?
C52 C57 H57A 109.5 . . ?
C52 C57 H57B 109.5 . . ?
C52 C57 H57C 109.5 . . ?
H57A C57 H57B 109.5 . . ?
H57A C57 H57C 109.5 . . ?
H57B C57 H57C 109.5 . . ?
C53 C58 H58A 109.5 . . ?
C53 C58 H58B 109.5 . . ?
C53 C58 H58C 109.5 . . ?
H58A C58 H58B 109.5 . . ?
H58A C58 H58C 109.5 . . ?
H58B C58 H58C 109.5 . . ?
C54 C59 H59A 109.5 . . ?
C54 C59 H59B 109.5 . . ?
C54 C59 H59C 109.5 . . ?
H59A C59 H59B 109.5 . . ?
H59A C59 H59C 109.5 . . ?
H59B C59 H59C 109.5 . . ?
C55 C60 H60A 109.5 . . ?
C55 C60 H60B 109.5 . . ?
C55 C60 H60C 109.5 . . ?
H60A C60 H60B 109.5 . . ?
H60A C60 H60C 109.5 . . ?
H60B C60 H60C 109.5 . . ?
H7D B7 H7E 109.9(16) . . ?
H7D B7 H7F 109.6(16) . . ?
H7D B7 H7G 109.5(16) . . ?
H7E B7 H7F 109.4(16) . . ?
H7E B7 H7G 109.1(16) . . ?
H7F B7 H7G 109.2(16) . . ?
Dy4 B8 Dy5 132.3(4) 2_687 . ?
Dy4 B8 H8D 174(4) 2_687 . ?
Dy4 B8 H8E 65(4) 2_687 . ?
Dy4 B8 H8F 74(4) 2_687 . ?
Dy4 B8 H8G 73(4) 2_687 . ?
Dy5 B8 H8D 50(4) . . ?
Dy5 B8 H8E 126(4) . . ?
Dy5 B8 H8F 59(4) . . ?
Dy5 B8 H8G 124(4) . . ?
H8D B8 H8E 109.9(17) . . ?
H8D B8 H8F 109.1(16) . . ?
H8D B8 H8G 110.2(16) . . ?
H8E B8 H8F 108.9(16) . . ?
H8E B8 H8G 109.5(16) . . ?
H8F B8 H8G 109.3(16) . . ?
H9D B9 H9E 109.5(16) . . ?
H9D B9 H9F 109.8(16) . . ?
H9D B9 H9G 109.0(16) . . ?
H9E B9 H9F 109.9(16) . . ?
H9E B9 H9G 109.4(16) . . ?
H9F B9 H9G 109.2(16) . . ?
Dy6 B10 H10D 122(4) 2_687 . ?
Dy6 B10 H10E 129(4) 2_687 . ?
Dy6 B10 H10F 58(4) 2_687 . ?
Dy6 B10 H10G 52(4) 2_687 . ?
H10D B10 H10E 108.8(16) . . ?
H10D B10 H10F 109.1(16) . . ?
H10D B10 H10G 110.1(17) . . ?
H10E B10 H10F 108.7(16) . . ?
H10E B10 H10G 109.9(16) . . ?
H10F B10 H10G 110.3(17) . . ?
H11A B11 H11B 109.4(16) . . ?
H11A B11 H11C 109.3(16) . . ?
H11A B11 H11D 109.8(16) . . ?
H11B B11 H11C 109.2(16) . . ?
H11B B11 H11D 109.7(16) . . ?
H11C B11 H11D 109.4(16) . . ?
Dy4 B12 H12A 121(4) 2_687 . ?
Dy4 B12 H12B 61(4) 2_687 . ?
Dy4 B12 H12C 49(4) 2_687 . ?
Dy4 B12 H12D 129(4) 2_687 . ?
H12A B12 H12B 109.2(16) . . ?
H12A B12 H12C 109.5(16) . . ?
H12A B12 H12D 109.6(17) . . ?
H12B B12 H12C 109.5(16) . . ?
H12B B12 H12D 109.5(16) . . ?
H12C B12 H12D 109.6(16) . . ?
C62 C61 C66 120.0 . . ?
C67 C61 C62 125.1(18) . . ?
C67 C61 C66 114.6(18) . . ?
C61 C62 H62 120.0 . . ?
C61 C62 C63 120.0 . . ?
C63 C62 H62 120.0 . . ?
C62 C63 H63 120.0 . . ?
C62 C63 C64 120.0 . . ?
C64 C63 H63 120.0 . . ?
C63 C64 H64 120.0 . . ?
C63 C64 C65 120.0 . . ?
C65 C64 H64 120.0 . . ?
C64 C65 H65 120.0 . . ?
C64 C65 C66 120.0 . . ?
C66 C65 H65 120.0 . . ?
C61 C66 H66 120.0 . . ?
C65 C66 C61 120.0 . . ?
C65 C66 H66 120.0 . . ?
C61 C67 H67A 109.5 . . ?
C61 C67 H67B 109.5 . . ?
C61 C67 H67C 109.5 . . ?
H67A C67 H67B 109.5 . . ?
H67A C67 H67C 109.5 . . ?
H67B C67 H67C 109.5 . . ?
C62A C61A C66A 123.0(19) . . ?
C67A C61A C62A 124(3) . . ?
C67A C61A C66A 113(2) . . ?
C61A C62A H62A 121.4 . . ?
C61A C62A C63A 117(2) . . ?
C63A C62A H62A 121.4 . . ?
C62A C63A H63A 119.7 . . ?
C62A C63A C64A 121(2) . . ?
C64A C63A H63A 119.7 . . ?
C63A C64A H64A 119.1 . . ?
C65A C64A C63A 122(2) . . ?
C65A C64A H64A 119.1 . . ?
C64A C65A H65A 120.8 . . ?
C64A C65A C66A 118.5(19) . . ?
C66A C65A H65A 120.8 . . ?
C61A C66A H66A 120.7 . . ?
C65A C66A C61A 118.6(19) . . ?
C65A C66A H66A 120.7 . . ?
C61A C67A H67D 109.5 . . ?
C61A C67A H67E 109.5 . . ?
C61A C67A H67F 109.5 . . ?
H67D C67A H67E 109.5 . . ?
H67D C67A H67F 109.5 . . ?
H67E C67A H67F 109.5 . . ?
C69 C68 C73 120.0 . . ?
C69 C68 C74 120.2(8) . . ?
C73 C68 C74 119.8(8) . . ?
C68 C69 H69 120.0 . . ?
C68 C69 C70 120.0 . . ?
C70 C69 H69 120.0 . . ?
C69 C70 H70 120.0 . . ?
C71 C70 C69 120.0 . . ?
C71 C70 H70 120.0 . . ?
C70 C71 H71 120.0 . . ?
C70 C71 C72 120.0 . . ?
C72 C71 H71 120.0 . . ?
C71 C72 H72 120.0 . . ?
C71 C72 C73 120.0 . . ?
C73 C72 H72 120.0 . . ?
C68 C73 H73 120.0 . . ?
C72 C73 C68 120.0 . . ?
C72 C73 H73 120.0 . . ?
C68 C74 H74A 109.5 . . ?
C68 C74 H74B 109.5 . . ?
C68 C74 H74C 109.5 . . ?
H74A C74 H74B 109.5 . . ?
H74A C74 H74C 109.5 . . ?
H74B C74 H74C 109.5 . . ?
C69A C68A C74A 123(2) . . ?
C73A C68A C69A 118.8(18) . . ?
C73A C68A C74A 118(2) . . ?
C68A C69A H69A 120.3 . . ?
C68A C69A C70A 119(2) . . ?
C70A C69A H69A 120.3 . . ?
C69A C70A H70A 119.4 . . ?
C69A C70A C71A 121(2) . . ?
C71A C70A H70A 119.4 . . ?
C70A C71A H71A 121.0 . . ?
C72A C71A C70A 118(2) . . ?
C72A C71A H71A 121.0 . . ?
C71A C72A H72A 119.9 . . ?
C73A C72A C71A 120(2) . . ?
C73A C72A H72A 119.9 . . ?
C68A C73A H73A 119.1 . . ?
C72A C73A C68A 122(2) . . ?
C72A C73A H73A 119.1 . . ?
C68A C74A H74D 109.5 . . ?
C68A C74A H74E 109.5 . . ?
C68A C74A H74F 109.5 . . ?
H74D C74A H74E 109.5 . . ?
H74D C74A H74F 109.5 . . ?
H74E C74A H74F 109.5 . . ?

loop_
_geom_bond_atom_site_label_1
_geom_bond_atom_site_label_2
_geom_bond_distance
_geom_bond_site_symmetry_2
_geom_bond_publ_flag
Dy1 C1 2.623(8) . ?
Dy1 C2 2.612(8) . ?
Dy1 C3 2.621(8) . ?
Dy1 C4 2.619(8) . ?
Dy1 C5 2.632(8) . ?
Dy1 H1C 2.46(7) . ?
Dy1 H1D 2.28(7) . ?
Dy1 H2A 2.47(8) . ?
Dy1 H2D 2.43(8) . ?
Dy1 H3C 2.46(7) . ?
Dy1 H3D 2.43(7) . ?
Dy1 B6 2.907(10) . ?
Dy1 H6D 2.37(7) . ?
Dy1 H6F 2.54(7) . ?
Dy2 C11 2.658(7) . ?
Dy2 C12 2.618(7) . ?
Dy2 C13 2.576(7) . ?
Dy2 C14 2.588(8) . ?
Dy2 C15 2.651(8) . ?
Dy2 B1 2.632(11) 2_676 ?
Dy2 B4 2.867(11) . ?
Dy2 H4A 2.44(7) . ?
Dy2 H4B 2.40(7) . ?
Dy2 H5A 2.23(7) . ?
Dy2 H5B 2.48(8) . ?
Dy2 H6E 2.43(8) . ?
Dy3 C21 2.641(18) . ?
Dy3 C22 2.60(2) . ?
Dy3 C23 2.586(19) . ?
Dy3 C24 2.559(19) . ?
Dy3 C25 2.618(16) . ?
Dy3 C21A 2.618(19) . ?
Dy3 C22A 2.69(2) . ?
Dy3 C23A 2.64(2) . ?
Dy3 C24A 2.60(2) . ?
Dy3 C25A 2.580(19) . ?
Dy3 H3A 2.35(7) . ?
Dy3 H3B 2.41(7) . ?
Dy3 B4 2.679(10) . ?
Dy3 H4C 2.39(7) . ?
Dy3 H4D 2.55(7) . ?
Dy3 B5 2.625(11) 2_676 ?
C1 C2 1.413(11) . ?
C1 C5 1.427(10) . ?
C1 C6 1.497(11) . ?
C2 C3 1.423(11) . ?
C2 C7 1.507(10) . ?
C3 C4 1.402(11) . ?
C3 C8 1.512(12) . ?
C4 C5 1.411(12) . ?
C4 C9 1.523(10) . ?
C5 C10 1.507(11) . ?
C6 H6A 0.9800 . ?
C6 H6B 0.9800 . ?
C6 H6C 0.9800 . ?
C7 H7A 0.9800 . ?
C7 H7B 0.9800 . ?
C7 H7C 0.9800 . ?
C8 H8A 0.9800 . ?
C8 H8B 0.9800 . ?
C8 H8C 0.9800 . ?
C9 H9A 0.9800 . ?
C9 H9B 0.9800 . ?
C9 H9C 0.9800 . ?
C10 H10A 0.9800 . ?
C10 H10B 0.9800 . ?
C10 H10C 0.9800 . ?
C11 C12 1.420(12) . ?
C11 C15 1.402(12) . ?
C11 C16 1.516(11) . ?
C12 C13 1.424(10) . ?
C12 C17 1.502(12) . ?
C13 C14 1.409(13) . ?
C13 C18 1.515(12) . ?
C14 C15 1.422(12) . ?
C14 C19 1.510(12) . ?
C15 C20 1.509(13) . ?
C16 H16A 0.9800 . ?
C16 H16B 0.9800 . ?
C16 H16C 0.9800 . ?
C17 H17A 0.9800 . ?
C17 H17B 0.9800 . ?
C17 H17C 0.9800 . ?
C18 H18A 0.9800 . ?
C18 H18B 0.9800 . ?
C18 H18C 0.9800 . ?
C19 H19A 0.9800 . ?
C19 H19B 0.9800 . ?
C19 H19C 0.9800 . ?
C20 H20A 0.9800 . ?
C20 H20B 0.9800 . ?
C20 H20C 0.9800 . ?
C21 C22 1.413(17) . ?
C21 C25 1.420(17) . ?
C21 C26 1.499(16) . ?
C22 C23 1.419(17) . ?
C22 C27 1.504(16) . ?
C23 C24 1.402(17) . ?
C23 C28 1.518(16) . ?
C24 C25 1.388(17) . ?
C24 C29 1.530(16) . ?
C25 C30 1.509(16) . ?
C26 H26A 0.9800 . ?
C26 H26B 0.9800 . ?
C26 H26C 0.9800 . ?
C27 H27A 0.9800 . ?
C27 H27B 0.9800 . ?
C27 H27C 0.9800 . ?
C28 H28A 0.9800 . ?
C28 H28B 0.9800 . ?
C28 H28C 0.9800 . ?
C29 H29A 0.9800 . ?
C29 H29B 0.9800 . ?
C29 H29C 0.9800 . ?
C30 H30A 0.9800 . ?
C30 H30B 0.9800 . ?
C30 H30C 0.9800 . ?
C21A C22A 1.408(18) . ?
C21A C25A 1.427(17) . ?
C21A C26A 1.498(16) . ?
C22A C23A 1.421(18) . ?
C22A C27A 1.502(17) . ?
C23A C24A 1.393(18) . ?
C23A C28A 1.522(17) . ?
C24A C25A 1.404(17) . ?
C24A C29A 1.525(16) . ?
C25A C30A 1.510(17) . ?
C26A H26D 0.9800 . ?
C26A H26E 0.9800 . ?
C26A H26F 0.9800 . ?
C27A H27D 0.9800 . ?
C27A H27E 0.9800 . ?
C27A H27F 0.9800 . ?
C28A H28D 0.9800 . ?
C28A H28E 0.9800 . ?
C28A H28F 0.9800 . ?
C29A H29D 0.9800 . ?
C29A H29E 0.9800 . ?
C29A H29F 0.9800 . ?
C30A H30D 0.9800 . ?
C30A H30E 0.9800 . ?
C30A H30F 0.9800 . ?
B1 H1A 1.08(2) . ?
B1 H1B 1.08(2) . ?
B1 H1C 1.08(2) . ?
B1 H1D 1.08(2) . ?
B2 H2A 1.09(2) . ?
B2 H2B 1.08(2) . ?
B2 H2C 1.08(2) . ?
B2 H2D 1.078(19) . ?
B3 H3A 1.077(19) . ?
B3 H3B 1.078(19) . ?
B3 H3C 1.08(2) . ?
B3 H3D 1.08(2) . ?
B4 H4A 1.08(2) . ?
B4 H4B 1.078(19) . ?
B4 H4C 1.08(2) . ?
B4 H4D 1.078(19) . ?
B5 H5A 1.079(19) . ?
B5 H5B 1.08(2) . ?
B5 H5C 1.08(2) . ?
B5 H5D 1.08(2) . ?
B6 H6D 1.07(2) . ?
B6 H6E 1.08(2) . ?
B6 H6F 1.082(19) . ?
B6 H6G 1.08(2) . ?
Dy4 C31 2.625(8) . ?
Dy4 C32 2.608(8) . ?
Dy4 C33 2.609(8) . ?
Dy4 C34 2.633(8) . ?
Dy4 C35 2.652(8) . ?
Dy4 H7F 2.35(7) . ?
Dy4 H7G 2.37(7) . ?
Dy4 B8 2.667(10) 2_687 ?
Dy4 H11B 2.41(7) . ?
Dy4 H11C 2.47(7) . ?
Dy4 B12 2.931(10) 2_687 ?
Dy5 C41 2.591(9) . ?
Dy5 C42 2.611(8) . ?
Dy5 C43 2.631(7) . ?
Dy5 C44 2.653(8) . ?
Dy5 C45 2.594(9) . ?
Dy5 H7D 2.52(7) . ?
Dy5 H7E 2.34(6) . ?
Dy5 B8 2.951(8) . ?
Dy5 H8D 2.41(7) . ?
Dy5 H8F 2.56(7) . ?
Dy5 H9E 2.29(7) . ?
Dy5 H9F 2.44(7) . ?
Dy5 H10D 2.48(7) . ?
Dy5 H10E 2.40(7) . ?
Dy6 C51 2.641(9) . ?
Dy6 C52 2.618(8) . ?
Dy6 C53 2.603(9) . ?
Dy6 C54 2.609(8) . ?
Dy6 C55 2.618(8) . ?
Dy6 H9D 2.44(7) . ?
Dy6 H9G 2.32(6) . ?
Dy6 B10 2.962(9) 2_687 ?
Dy6 H11A 2.35(7) . ?
Dy6 H11D 2.35(7) . ?
Dy6 H12A 2.55(7) . ?
Dy6 H12B 2.55(7) . ?
Dy6 H12D 2.36(7) . ?
C31 C32 1.406(13) . ?
C31 C35 1.422(15) . ?
C31 C36 1.523(12) . ?
C32 C33 1.418(10) . ?
C32 C37 1.519(13) . ?
C33 C34 1.415(12) . ?
C33 C38 1.488(12) . ?
C34 C35 1.423(14) . ?
C34 C39 1.502(13) . ?
C35 C40 1.511(14) . ?
C36 H36A 0.9800 . ?
C36 H36B 0.9800 . ?
C36 H36C 0.9800 . ?
C37 H37A 0.9800 . ?
C37 H37B 0.9800 . ?
C37 H37C 0.9800 . ?
C38 H38A 0.9800 . ?
C38 H38B 0.9800 . ?
C38 H38C 0.9800 . ?
C39 H39A 0.9800 . ?
C39 H39B 0.9800 . ?
C39 H39C 0.9800 . ?
C40 H40A 0.9800 . ?
C40 H40B 0.9800 . ?
C40 H40C 0.9800 . ?
C41 C42 1.424(12) . ?
C41 C45 1.443(14) . ?
C41 C46 1.510(14) . ?
C42 C43 1.410(11) . ?
C42 C47 1.506(11) . ?
C43 C44 1.408(12) . ?
C43 C48 1.506(13) . ?
C44 C45 1.369(15) . ?
C44 C49 1.517(13) . ?
C45 C50 1.516(13) . ?
C46 H46A 0.9800 . ?
C46 H46B 0.9800 . ?
C46 H46C 0.9800 . ?
C47 H47A 0.9800 . ?
C47 H47B 0.9800 . ?
C47 H47C 0.9800 . ?
C48 H48A 0.9800 . ?
C48 H48B 0.9800 . ?
C48 H48C 0.9800 . ?
C49 H49A 0.9800 . ?
C49 H49B 0.9800 . ?
C49 H49C 0.9800 . ?
C50 H50A 0.9800 . ?
C50 H50B 0.9800 . ?
C50 H50C 0.9800 . ?
C51 C52 1.427(15) . ?
C51 C55 1.396(13) . ?
C51 C56 1.499(15) . ?
C52 C53 1.402(15) . ?
C52 C57 1.522(13) . ?
C53 C54 1.421(12) . ?
C53 C58 1.493(15) . ?
C54 C55 1.417(13) . ?
C54 C59 1.514(13) . ?
C55 C60 1.511(12) . ?
C56 H56A 0.9800 . ?
C56 H56B 0.9800 . ?
C56 H56C 0.9800 . ?
C57 H57A 0.9800 . ?
C57 H57B 0.9800 . ?
C57 H57C 0.9800 . ?
C58 H58A 0.9800 . ?
C58 H58B 0.9800 . ?
C58 H58C 0.9800 . ?
C59 H59A 0.9800 . ?
C59 H59B 0.9800 . ?
C59 H59C 0.9800 . ?
C60 H60A 0.9800 . ?
C60 H60B 0.9800 . ?
C60 H60C 0.9800 . ?
B7 H7D 1.075(19) . ?
B7 H7E 1.08(2) . ?
B7 H7F 1.081(19) . ?
B7 H7G 1.08(2) . ?
B8 H8D 1.08(2) . ?
B8 H8E 1.08(2) . ?
B8 H8F 1.08(2) . ?
B8 H8G 1.08(2) . ?
B9 H9D 1.08(2) . ?
B9 H9E 1.078(19) . ?
B9 H9F 1.077(19) . ?
B9 H9G 1.08(2) . ?
B10 H10D 1.082(19) . ?
B10 H10E 1.08(2) . ?
B10 H10F 1.083(19) . ?
B10 H10G 1.07(2) . ?
B11 H11A 1.08(2) . ?
B11 H11B 1.08(2) . ?
B11 H11C 1.082(19) . ?
B11 H11D 1.078(19) . ?
B12 H12A 1.08(2) . ?
B12 H12B 1.08(2) . ?
B12 H12C 1.080(19) . ?
B12 H12D 1.078(19) . ?
C61 C62 1.3900 . ?
C61 C66 1.3900 . ?
C61 C67 1.22(3) . ?
C62 H62 0.9500 . ?
C62 C63 1.3900 . ?
C63 H63 0.9500 . ?
C63 C64 1.3900 . ?
C64 H64 0.9500 . ?
C64 C65 1.3900 . ?
C65 H65 0.9500 . ?
C65 C66 1.3900 . ?
C66 H66 0.9500 . ?
C67 H67A 0.9800 . ?
C67 H67B 0.9800 . ?
C67 H67C 0.9800 . ?
C61A C62A 1.377(17) . ?
C61A C66A 1.396(17) . ?
C61A C67A 1.21(3) . ?
C62A H62A 0.9500 . ?
C62A C63A 1.379(18) . ?
C63A H63A 0.9500 . ?
C63A C64A 1.382(18) . ?
C64A H64A 0.9500 . ?
C64A C65A 1.377(17) . ?
C65A H65A 0.9500 . ?
C65A C66A 1.390(17) . ?
C66A H66A 0.9500 . ?
C67A H67D 0.9800 . ?
C67A H67E 0.9800 . ?
C67A H67F 0.9800 . ?
C68 C69 1.3900 . ?
C68 C73 1.3900 . ?
C68 C74 1.50(3) . ?
C69 H69 0.9500 . ?
C69 C70 1.3900 . ?
C70 H70 0.9500 . ?
C70 C71 1.3900 . ?
C71 H71 0.9500 . ?
C71 C72 1.3900 . ?
C72 H72 0.9500 . ?
C72 C73 1.3900 . ?
C73 H73 0.9500 . ?
C74 H74A 0.9800 . ?
C74 H74B 0.9800 . ?
C74 H74C 0.9800 . ?
C68A C69A 1.388(18) . ?
C68A C73A 1.380(17) . ?
C68A C74A 1.50(3) . ?
C69A H69A 0.9500 . ?
C69A C70A 1.392(18) . ?
C70A H70A 0.9500 . ?
C70A C71A 1.397(18) . ?
C71A H71A 0.9500 . ?
C71A C72A 1.385(18) . ?
C72A H72A 0.9500 . ?
C72A C73A 1.377(18) . ?
C73A H73A 0.9500 . ?
C74A H74D 0.9800 . ?
C74A H74E 0.9800 . ?
C74A H74F 0.9800 . ?

loop_
_geom_torsion_atom_site_label_1
_geom_torsion_atom_site_label_2
_geom_torsion_atom_site_label_3
_geom_torsion_atom_site_label_4
_geom_torsion
_geom_torsion_site_symmetry_1
_geom_torsion_site_symmetry_2
_geom_torsion_site_symmetry_3
_geom_torsion_site_symmetry_4
_geom_torsion_publ_flag
Dy1 C1 C2 C3 67.9(6) . . . . ?
Dy1 C1 C2 C7 -120.6(8) . . . . ?
Dy1 C1 C5 C4 -66.9(6) . . . . ?
Dy1 C1 C5 C10 119.2(8) . . . . ?
Dy1 C2 C3 C4 67.2(6) . . . . ?
Dy1 C2 C3 C8 -118.4(8) . . . . ?
Dy1 C3 C4 C5 67.7(6) . . . . ?
Dy1 C3 C4 C9 -119.6(8) . . . . ?
Dy1 C4 C5 C1 66.9(6) . . . . ?
Dy1 C4 C5 C10 -119.4(9) . . . . ?
Dy2 C11 C12 C13 -66.2(5) . . . . ?
Dy2 C11 C12 C17 119.4(8) . . . . ?
Dy2 C11 C15 C14 64.7(5) . . . . ?
Dy2 C11 C15 C20 -119.2(7) . . . . ?
Dy2 C12 C13 C14 -68.2(5) . . . . ?
Dy2 C12 C13 C18 117.3(8) . . . . ?
Dy2 C13 C14 C15 -69.8(5) . . . . ?
Dy2 C13 C14 C19 117.8(8) . . . . ?
Dy2 C14 C15 C11 -66.7(5) . . . . ?
Dy2 C14 C15 C20 117.3(8) . . . . ?
Dy3 C21 C22 C23 67.2(15) . . . . ?
Dy3 C21 C22 C27 -122(2) . . . . ?
Dy3 C21 C25 C24 -65.3(13) . . . . ?
Dy3 C21 C25 C30 118.0(18) . . . . ?
Dy3 C22 C23 C24 66.5(14) . . . . ?
Dy3 C22 C23 C28 -118(2) . . . . ?
Dy3 C23 C24 C25 69.8(14) . . . . ?
Dy3 C23 C24 C29 -117(2) . . . . ?
Dy3 C24 C25 C21 67.4(13) . . . . ?
Dy3 C24 C25 C30 -115.9(18) . . . . ?
Dy3 C21A C22A C23A 63.7(17) . . . . ?
Dy3 C21A C22A C27A -116(2) . . . . ?
Dy3 C21A C25A C24A -68.6(15) . . . . ?
Dy3 C21A C25A C30A 118.0(19) . . . . ?
Dy3 C22A C23A C24A 67.0(16) . . . . ?
Dy3 C22A C23A C28A -120(2) . . . . ?
Dy3 C23A C24A C25A 66.9(16) . . . . ?
Dy3 C23A C24A C29A -117(2) . . . . ?
Dy3 C24A C25A C21A 68.7(14) . . . . ?
Dy3 C24A C25A C30A -118(2) . . . . ?
C1 C2 C3 Dy1 -68.0(6) . . . . ?
C1 C2 C3 C4 -0.8(9) . . . . ?
C1 C2 C3 C8 173.6(8) . . . . ?
C2 C1 C5 Dy1 66.9(6) . . . . ?
C2 C1 C5 C4 0.0(9) . . . . ?
C2 C1 C5 C10 -173.8(8) . . . . ?
C2 C3 C4 Dy1 -66.9(5) . . . . ?
C2 C3 C4 C5 0.8(9) . . . . ?
C2 C3 C4 C9 173.6(8) . . . . ?
C3 C4 C5 Dy1 -67.4(6) . . . . ?
C3 C4 C5 C1 -0.5(9) . . . . ?
C3 C4 C5 C10 173.2(8) . . . . ?
C5 C1 C2 Dy1 -67.4(6) . . . . ?
C5 C1 C2 C3 0.5(9) . . . . ?
C5 C1 C2 C7 172.0(8) . . . . ?
C6 C1 C2 Dy1 119.8(8) . . . . ?
C6 C1 C2 C3 -172.3(8) . . . . ?
C6 C1 C2 C7 -0.8(14) . . . . ?
C6 C1 C5 Dy1 -120.4(8) . . . . ?
C6 C1 C5 C4 172.7(8) . . . . ?
C6 C1 C5 C10 -1.1(14) . . . . ?
C7 C2 C3 Dy1 120.2(8) . . . . ?
C7 C2 C3 C4 -172.5(8) . . . . ?
C7 C2 C3 C8 1.8(13) . . . . ?
C8 C3 C4 Dy1 118.9(8) . . . . ?
C8 C3 C4 C5 -173.5(8) . . . . ?
C8 C3 C4 C9 -0.7(14) . . . . ?
C9 C4 C5 Dy1 119.8(8) . . . . ?
C9 C4 C5 C1 -173.3(8) . . . . ?
C9 C4 C5 C10 0.4(14) . . . . ?
C11 C12 C13 Dy2 68.6(5) . . . . ?
C11 C12 C13 C14 0.3(8) . . . . ?
C11 C12 C13 C18 -174.2(7) . . . . ?
C12 C11 C15 Dy2 -65.4(5) . . . . ?
C12 C11 C15 C14 -0.8(8) . . . . ?
C12 C11 C15 C20 175.3(7) . . . . ?
C12 C13 C14 Dy2 68.9(5) . . . . ?
C12 C13 C14 C15 -0.8(8) . . . . ?
C12 C13 C14 C19 -173.3(8) . . . . ?
C13 C14 C15 Dy2 67.7(5) . . . . ?
C13 C14 C15 C11 1.0(8) . . . . ?
C13 C14 C15 C20 -175.0(7) . . . . ?
C15 C11 C12 Dy2 66.5(5) . . . . ?
C15 C11 C12 C13 0.3(8) . . . . ?
C15 C11 C12 C17 -174.1(7) . . . . ?
C16 C11 C12 Dy2 -120.1(7) . . . . ?
C16 C11 C12 C13 173.7(7) . . . . ?
C16 C11 C12 C17 -0.7(12) . . . . ?
C16 C11 C15 Dy2 121.2(7) . . . . ?
C16 C11 C15 C14 -174.1(7) . . . . ?
C16 C11 C15 C20 2.0(12) . . . . ?
C17 C12 C13 Dy2 -117.1(8) . . . . ?
C17 C12 C13 C14 174.6(7) . . . . ?
C17 C12 C13 C18 0.1(13) . . . . ?
C18 C13 C14 Dy2 -116.6(8) . . . . ?
C18 C13 C14 C15 173.7(7) . . . . ?
C18 C13 C14 C19 1.2(13) . . . . ?
C19 C14 C15 Dy2 -119.6(8) . . . . ?
C19 C14 C15 C11 173.7(7) . . . . ?
C19 C14 C15 C20 -2.3(12) . . . . ?
C21 C22 C23 Dy3 -68.7(15) . . . . ?
C21 C22 C23 C24 -2(2) . . . . ?
C21 C22 C23 C28 173.1(19) . . . . ?
C22 C21 C25 Dy3 65.3(15) . . . . ?
C22 C21 C25 C24 0(2) . . . . ?
C22 C21 C25 C30 -176.7(18) . . . . ?
C22 C23 C24 Dy3 -67.6(14) . . . . ?
C22 C23 C24 C25 2(2) . . . . ?
C22 C23 C24 C29 175(2) . . . . ?
C23 C24 C25 Dy3 -68.8(14) . . . . ?
C23 C24 C25 C21 -1(2) . . . . ?
C23 C24 C25 C30 175.3(18) . . . . ?
C25 C21 C22 Dy3 -65.8(14) . . . . ?
C25 C21 C22 C23 1(2) . . . . ?
C25 C21 C22 C27 173(2) . . . . ?
C26 C21 C22 Dy3 121(2) . . . . ?
C26 C21 C22 C23 -172(2) . . . . ?
C26 C21 C22 C27 -1(4) . . . . ?
C26 C21 C25 Dy3 -121(2) . . . . ?
C26 C21 C25 C24 173.6(19) . . . . ?
C26 C21 C25 C30 -3(3) . . . . ?
C27 C22 C23 Dy3 120(2) . . . . ?
C27 C22 C23 C24 -173(2) . . . . ?
C27 C22 C23 C28 2(4) . . . . ?
C28 C23 C24 Dy3 117(2) . . . . ?
C28 C23 C24 C25 -173.1(19) . . . . ?
C28 C23 C24 C29 0(3) . . . . ?
C29 C24 C25 Dy3 118(2) . . . . ?
C29 C24 C25 C21 -174.2(19) . . . . ?
C29 C24 C25 C30 2(3) . . . . ?
C21A C22A C23A Dy3 -63.1(16) . . . . ?
C21A C22A C23A C24A 4(3) . . . . ?
C21A C22A C23A C28A 177(2) . . . . ?
C22A C21A C25A Dy3 70.9(15) . . . . ?
C22A C21A C25A C24A 2(2) . . . . ?
C22A C21A C25A C30A -171.1(19) . . . . ?
C22A C23A C24A Dy3 -69.2(16) . . . . ?
C22A C23A C24A C25A -2(3) . . . . ?
C22A C23A C24A C29A 174(2) . . . . ?
C23A C24A C25A Dy3 -68.7(16) . . . . ?
C23A C24A C25A C21A 0(3) . . . . ?
C23A C24A C25A C30A 173(2) . . . . ?
C25A C21A C22A Dy3 -67.5(13) . . . . ?
C25A C21A C22A C23A -4(3) . . . . ?
C25A C21A C22A C27A 176(2) . . . . ?
C26A C21A C22A Dy3 123(2) . . . . ?
C26A C21A C22A C23A -173(2) . . . . ?
C26A C21A C22A C27A 7(4) . . . . ?
C26A C21A C25A Dy3 -120(2) . . . . ?
C26A C21A C25A C24A 172(2) . . . . ?
C26A C21A C25A C30A -2(3) . . . . ?
C27A C22A C23A Dy3 117(2) . . . . ?
C27A C22A C23A C24A -176(2) . . . . ?
C27A C22A C23A C28A -3(4) . . . . ?
C28A C23A C24A Dy3 118(2) . . . . ?
C28A C23A C24A C25A -175(2) . . . . ?
C28A C23A C24A C29A 1(4) . . . . ?
C29A C24A C25A Dy3 115(2) . . . . ?
C29A C24A C25A C21A -177(2) . . . . ?
C29A C24A C25A C30A -3(4) . . . . ?
Dy4 C31 C32 C33 67.5(5) . . . . ?
Dy4 C31 C32 C37 -118.7(8) . . . . ?
Dy4 C31 C35 C34 -66.5(6) . . . . ?
Dy4 C31 C35 C40 119.9(9) . . . . ?
Dy4 C32 C33 C34 68.4(5) . . . . ?
Dy4 C32 C33 C38 -117.3(8) . . . . ?
Dy4 C33 C34 C35 67.5(6) . . . . ?
Dy4 C33 C34 C39 -119.1(8) . . . . ?
Dy4 C34 C35 C31 66.3(6) . . . . ?
Dy4 C34 C35 C40 -120.4(9) . . . . ?
Dy5 C41 C42 C43 67.9(6) . . . . ?
Dy5 C41 C42 C47 -117.0(8) . . . . ?
Dy5 C41 C45 C44 -70.1(6) . . . . ?
Dy5 C41 C45 C50 118.0(9) . . . . ?
Dy5 C42 C43 C44 68.1(6) . . . . ?
Dy5 C42 C43 C48 -118.6(8) . . . . ?
Dy5 C43 C44 C45 64.4(6) . . . . ?
Dy5 C43 C44 C49 -120.3(8) . . . . ?
Dy5 C44 C45 C41 67.7(6) . . . . ?
Dy5 C44 C45 C50 -120.6(9) . . . . ?
Dy6 C51 C52 C53 67.2(6) . . . . ?
Dy6 C51 C52 C57 -118.3(8) . . . . ?
Dy6 C51 C55 C54 -67.2(6) . . . . ?
Dy6 C51 C55 C60 120.1(9) . . . . ?
Dy6 C52 C53 C54 67.6(6) . . . . ?
Dy6 C52 C53 C58 -119.0(9) . . . . ?
Dy6 C53 C54 C55 67.7(6) . . . . ?
Dy6 C53 C54 C59 -118.3(9) . . . . ?
Dy6 C54 C55 C51 68.2(6) . . . . ?
Dy6 C54 C55 C60 -118.5(8) . . . . ?
C31 C32 C33 Dy4 -68.1(6) . . . . ?
C31 C32 C33 C34 0.3(9) . . . . ?
C31 C32 C33 C38 174.6(8) . . . . ?
C32 C31 C35 Dy4 66.8(6) . . . . ?
C32 C31 C35 C34 0.3(9) . . . . ?
C32 C31 C35 C40 -173.2(8) . . . . ?
C32 C33 C34 Dy4 -67.7(5) . . . . ?
C32 C33 C34 C35 -0.2(9) . . . . ?
C32 C33 C34 C39 173.3(8) . . . . ?
C33 C34 C35 Dy4 -66.4(5) . . . . ?
C33 C34 C35 C31 -0.1(9) . . . . ?
C33 C34 C35 C40 173.2(8) . . . . ?
C35 C31 C32 Dy4 -67.9(6) . . . . ?
C35 C31 C32 C33 -0.4(9) . . . . ?
C35 C31 C32 C37 173.4(8) . . . . ?
C36 C31 C32 Dy4 118.3(9) . . . . ?
C36 C31 C32 C33 -174.2(8) . . . . ?
C36 C31 C32 C37 -0.4(14) . . . . ?
C36 C31 C35 Dy4 -119.4(9) . . . . ?
C36 C31 C35 C34 174.1(8) . . . . ?
C36 C31 C35 C40 0.6(14) . . . . ?
C37 C32 C33 Dy4 117.9(8) . . . . ?
C37 C32 C33 C34 -173.7(7) . . . . ?
C37 C32 C33 C38 0.6(13) . . . . ?
C38 C33 C34 Dy4 118.0(8) . . . . ?
C38 C33 C34 C35 -174.5(7) . . . . ?
C38 C33 C34 C39 -1.0(13) . . . . ?
C39 C34 C35 Dy4 120.3(9) . . . . ?
C39 C34 C35 C31 -173.4(8) . . . . ?
C39 C34 C35 C40 -0.1(14) . . . . ?
C41 C42 C43 Dy5 -66.7(6) . . . . ?
C41 C42 C43 C44 1.4(9) . . . . ?
C41 C42 C43 C48 174.7(8) . . . . ?
C42 C41 C45 Dy5 68.4(6) . . . . ?
C42 C41 C45 C44 -1.7(10) . . . . ?
C42 C41 C45 C50 -173.5(8) . . . . ?
C42 C43 C44 Dy5 -66.9(5) . . . . ?
C42 C43 C44 C45 -2.5(9) . . . . ?
C42 C43 C44 C49 172.8(8) . . . . ?
C43 C44 C45 Dy5 -65.2(6) . . . . ?
C43 C44 C45 C41 2.6(10) . . . . ?
C43 C44 C45 C50 174.2(9) . . . . ?
C45 C41 C42 Dy5 -67.8(6) . . . . ?
C45 C41 C42 C43 0.2(9) . . . . ?
C45 C41 C42 C47 175.2(8) . . . . ?
C46 C41 C42 Dy5 119.0(9) . . . . ?
C46 C41 C42 C43 -173.1(8) . . . . ?
C46 C41 C42 C47 2.0(14) . . . . ?
C46 C41 C45 Dy5 -118.4(9) . . . . ?
C46 C41 C45 C44 171.5(9) . . . . ?
C46 C41 C45 C50 -0.4(15) . . . . ?
C47 C42 C43 Dy5 118.4(9) . . . . ?
C47 C42 C43 C44 -173.6(8) . . . . ?
C47 C42 C43 C48 -0.2(14) . . . . ?
C48 C43 C44 Dy5 119.8(9) . . . . ?
C48 C43 C44 C45 -175.8(8) . . . . ?
C48 C43 C44 C49 -0.5(14) . . . . ?
C49 C44 C45 Dy5 119.8(9) . . . . ?
C49 C44 C45 C41 -172.4(9) . . . . ?
C49 C44 C45 C50 -0.8(15) . . . . ?
C51 C52 C53 Dy6 -68.1(6) . . . . ?
C51 C52 C53 C54 -0.4(9) . . . . ?
C51 C52 C53 C58 173.0(8) . . . . ?
C52 C51 C55 Dy6 65.9(6) . . . . ?
C52 C51 C55 C54 -1.3(9) . . . . ?
C52 C51 C55 C60 -174.1(8) . . . . ?
C52 C53 C54 Dy6 -68.0(6) . . . . ?
C52 C53 C54 C55 -0.4(9) . . . . ?
C52 C53 C54 C59 173.7(8) . . . . ?
C53 C54 C55 Dy6 -67.2(6) . . . . ?
C53 C54 C55 C51 1.0(9) . . . . ?
C53 C54 C55 C60 174.3(8) . . . . ?
C55 C51 C52 Dy6 -66.1(6) . . . . ?
C55 C51 C52 C53 1.1(9) . . . . ?
C55 C51 C52 C57 175.6(8) . . . . ?
C56 C51 C52 Dy6 118.6(9) . . . . ?
C56 C51 C52 C53 -174.2(9) . . . . ?
C56 C51 C52 C57 0.3(14) . . . . ?
C56 C51 C55 Dy6 -118.8(9) . . . . ?
C56 C51 C55 C54 174.1(9) . . . . ?
C56 C51 C55 C60 1.3(15) . . . . ?
C57 C52 C53 Dy6 117.6(9) . . . . ?
C57 C52 C53 C54 -174.8(8) . . . . ?
C57 C52 C53 C58 -1.4(14) . . . . ?
C58 C53 C54 Dy6 118.6(9) . . . . ?
C58 C53 C54 C55 -173.8(9) . . . . ?
C58 C53 C54 C59 0.3(15) . . . . ?
C59 C54 C55 Dy6 118.6(8) . . . . ?
C59 C54 C55 C51 -173.1(8) . . . . ?
C59 C54 C55 C60 0.1(13) . . . . ?
C61 C62 C63 C64 0.0 . . . . ?
C62 C61 C66 C65 0.0 . . . . ?
C62 C63 C64 C65 0.0 . . . . ?
C63 C64 C65 C66 0.0 . . . . ?
C64 C65 C66 C61 0.0 . . . . ?
C66 C61 C62 C63 0.0 . . . . ?
C67 C61 C62 C63 173(3) . . . . ?
C67 C61 C66 C65 -173(2) . . . . ?
C61A C62A C63A C64A 6(4) . . . . ?
C62A C61A C66A C65A 2(4) . . . . ?
C62A C63A C64A C65A -6(5) . . . . ?
C63A C64A C65A C66A 3(4) . . . . ?
C64A C65A C66A C61A -1(4) . . . . ?
C66A C61A C62A C63A -4(3) . . . . ?
C67A C61A C62A C63A 177(2) . . . . ?
C67A C61A C66A C65A -179(2) . . . . ?
C68 C69 C70 C71 0.0 . . . . ?
C69 C68 C73 C72 0.0 . . . . ?
C69 C70 C71 C72 0.0 . . . . ?
C70 C71 C72 C73 0.0 . . . . ?
C71 C72 C73 C68 0.0 . . . . ?
C73 C68 C69 C70 0.0 . . . . ?
C74 C68 C69 C70 -179(2) . . . . ?
C74 C68 C73 C72 179(2) . . . . ?
C68A C69A C70A C71A 9(6) . . . . ?
C69A C68A C73A C72A -1(5) . . . . ?
C69A C70A C71A C72A -9(6) . . . . ?
C70A C71A C72A C73A 4(5) . . . . ?
C71A C72A C73A C68A 1(5) . . . . ?
C73A C68A C69A C70A -4(6) . . . . ?
C74A C68A C69A C70A 168(4) . . . . ?
C74A C68A C73A C72A -174(3) . . . . ?

loop_
_exptl_oxdiff_crystal_face_indexfrac_h
_exptl_oxdiff_crystal_face_indexfrac_k
_exptl_oxdiff_crystal_face_indexfrac_l
_exptl_oxdiff_crystal_face_x
_exptl_oxdiff_crystal_face_y
_exptl_oxdiff_crystal_face_z
-9.0157 9.0093 5.9906 0.0188 -0.0799 -1.0425
2.0179 -8.9944 7.9963 0.6176 0.6847 0.4219
-10.0035 4.0046 4.9982 -0.1756 0.4882 -0.8433
-4.9855 -5.0051 0.0100 -0.3591 0.9176 -0.0453
-8.0014 2.0131 11.9885 0.4491 0.5014 -0.7427
0.9851 6.9919 -9.9942 -0.6121 -0.7541 -0.1225
3.0156 -7.0157 -9.9814 -0.6572 0.4151 0.6659
9.0030 -3.9961 1.9929 0.6439 -0.4046 0.6760
1.9882 4.0147 8.9812 0.8464 -0.5640 -0.2197
9.0094 -6.0113 -8.9895 -0.2098 -0.2065 0.9453
